data_7103322
loop_
_publ_author_name
'Deng, Shining'
'Schwarzmaier, Christoph'
'Eichhorn, Christiane'
'Scherer, Otto'
'Wolmersh\"auser, Gotthelf'
'Zabel, Manfred'
'Scheer, Manfred'

_publ_section_title
;
 Synthesis and unprecedented coordination behaviour of a novel
 1,2,3-triphosphaferrocene complex.
;
_journal_issue 34
_journal_name_full 'Chemical communications (Cambridge, England)'
_journal_page_first 4064
_journal_page_last 4066
_journal_paper_doi 10.1039/b807658h
_journal_year 2008
_chemical_compound_source 'see text'
_chemical_formula_moiety 'C54 H76 Br4 Cu4 Fe2 N2 P6, 1.5(C H2 Cl2)'
_chemical_formula_structural 'C54 H76 Br4 Cu4 Fe2 N2 P6, 1.5(C H2 Cl2)'
_chemical_formula_sum 'C55.5 H79 Br4 Cl3 Cu4 Fe2 N2 P6'
_chemical_formula_weight 1751.88
_chemical_name_systematic ?
_space_group_IT_number 2
_symmetry_cell_setting triclinic
_symmetry_Int_Tables_number 2
_symmetry_space_group_name_Hall '-P 1'
_symmetry_space_group_name_H-M 'P -1'
_atom_sites_solution_hydrogens geom
_atom_sites_solution_primary direct
_atom_sites_solution_secondary difmap
_cell_angle_alpha 110.545(7)
_cell_angle_beta 94.432(6)
_cell_angle_gamma 104.171(6)
_cell_formula_units_Z 2
_cell_length_a 15.1002(10)
_cell_length_b 15.5709(11)
_cell_length_c 16.3950(12)
_cell_measurement_reflns_used 11859
_cell_measurement_temperature 123
_cell_measurement_theta_max 62.7798
_cell_measurement_theta_min 3.0603
_cell_volume 3442.8(5)
_computing_cell_refinement
;
CrysAlis RED, Oxford Diffraction Ltd.,
Version 1.171.30.3 (release 12-05-2006 CrysAlis171 .NET)
;
_computing_data_collection
;
CrysAlis CCD, Oxford Diffraction Ltd.,
Version 1.171.30.3 (release 12-05-2006 CrysAlis171 .NET)
;
_computing_data_reduction
;
CrysAlis RED, Oxford Diffraction Ltd.,
Version 1.171.30.3 (release 12-05-2006 CrysAlis171 .NET)
;
_computing_molecular_graphics 'PLATON (Spek, 1990)'
_computing_publication_material 'PLATON (Spek, 2003)'
_computing_structure_refinement 'SHELXL-97 (Sheldrick, 1997)'
_computing_structure_solution 'SIR-97 (Altomare, 1993)'
_diffrn_ambient_temperature 123
_diffrn_detector_area_resol_mean 10.5431
_diffrn_measured_fraction_theta_full 0.972
_diffrn_measured_fraction_theta_max 0.972
_diffrn_measurement_details
;
1 phi -180.00 -120.00 1.0000 50.0000
omega____ theta____ kappa____ phi______ omega'___ theta'___ frames
-40.0000 -1.3492 0.0000 - 0.0000 0.0000 60

2 omega -79.00 -24.00 1.0000 50.0000
omega____ theta____ kappa____ phi______ omega'___ theta'___ frames
- -1.3492 -75.0000 240.0000 0.0000 0.0000 55

3 omega -29.00 22.00 1.0000 50.0000
omega____ theta____ kappa____ phi______ omega'___ theta'___ frames
- -1.3492 45.0000 240.0000 0.0000 0.0000 51

4 omega 27.00 78.00 1.0000 50.0000
omega____ theta____ kappa____ phi______ omega'___ theta'___ frames
- 3.0060 45.0000 0.0000 0.0000 0.0000 51

5 omega -22.00 26.00 1.0000 50.0000
omega____ theta____ kappa____ phi______ omega'___ theta'___ frames
- 3.0060 45.0000 120.0000 0.0000 0.0000 48

6 omega -24.00 26.00 1.0000 50.0000
omega____ theta____ kappa____ phi______ omega'___ theta'___ frames
- 3.0060 45.0000 0.0000 0.0000 0.0000 50

7 omega -60.00 -9.00 1.0000 85.0000
omega____ theta____ kappa____ phi______ omega'___ theta'___ frames
- -84.2355 45.0000 120.0000 0.0000 0.0000 51

8 omega -106.00 -51.00 1.0000 85.0000
omega____ theta____ kappa____ phi______ omega'___ theta'___ frames
- -84.2355 -75.0000 0.0000 0.0000 0.0000 55

9 omega -159.00 -108.00 1.0000 85.0000
omega____ theta____ kappa____ phi______ omega'___ theta'___ frames
- -84.2355 -47.0000 322.0000 0.0000 0.0000 51

10 omega -106.00 -54.00 1.0000 85.0000
omega____ theta____ kappa____ phi______ omega'___ theta'___ frames
- -84.2355 -62.0000 51.0000 0.0000 0.0000 52

11 omega -118.00 -65.00 1.0000 85.0000
omega____ theta____ kappa____ phi______ omega'___ theta'___ frames
- -84.2355 117.0000 233.0000 0.0000 0.0000 53

12 omega -162.00 -107.00 1.0000 85.0000
omega____ theta____ kappa____ phi______ omega'___ theta'___ frames
- -84.2355 -75.0000 240.0000 0.0000 0.0000 55

13 omega -158.00 -106.00 1.0000 85.0000
omega____ theta____ kappa____ phi______ omega'___ theta'___ frames
- -84.2355 -59.0000 77.0000 0.0000 0.0000 52

14 omega -118.00 -65.00 1.0000 85.0000
omega____ theta____ kappa____ phi______ omega'___ theta'___ frames
- -84.2355 117.0000 50.0000 0.0000 0.0000 53

15 omega -112.00 -61.00 1.0000 85.0000
omega____ theta____ kappa____ phi______ omega'___ theta'___ frames
- -84.2355 45.0000 240.0000 0.0000 0.0000 51

16 omega -158.00 -108.00 1.0000 85.0000
omega____ theta____ kappa____ phi______ omega'___ theta'___ frames
- -84.2355 -45.0000 0.0000 0.0000 0.0000 50

17 omega -60.00 -15.00 1.0000 85.0000
omega____ theta____ kappa____ phi______ omega'___ theta'___ frames
- -84.2355 45.0000 0.0000 0.0000 0.0000 45

18 omega -112.00 -61.00 1.0000 85.0000
omega____ theta____ kappa____ phi______ omega'___ theta'___ frames
- -84.2355 45.0000 0.0000 0.0000 0.0000 51

19 omega -105.00 -55.00 1.0000 85.0000
omega____ theta____ kappa____ phi______ omega'___ theta'___ frames
- -84.2355 -57.0000 182.0000 0.0000 0.0000 50

20 omega 12.00 63.00 1.0000 85.0000
omega____ theta____ kappa____ phi______ omega'___ theta'___ frames
- 85.8923 -75.0000 240.0000 0.0000 0.0000 51

21 omega 55.00 84.00 1.0000 85.0000
omega____ theta____ kappa____ phi______ omega'___ theta'___ frames
- 85.8923 63.0000 171.0000 0.0000 0.0000 29

22 omega 24.00 63.00 1.0000 85.0000
omega____ theta____ kappa____ phi______ omega'___ theta'___ frames
- 85.8923 -75.0000 120.0000 0.0000 0.0000 39

23 omega 108.00 160.00 1.0000 85.0000
omega____ theta____ kappa____ phi______ omega'___ theta'___ frames
- 85.8923 62.0000 78.0000 0.0000 0.0000 52

24 omega 72.00 119.00 1.0000 85.0000
omega____ theta____ kappa____ phi______ omega'___ theta'___ frames
- 85.8923 -75.0000 240.0000 0.0000 0.0000 47

25 omega 11.00 39.00 1.0000 85.0000
omega____ theta____ kappa____ phi______ omega'___ theta'___ frames
- 85.8923 -116.0000 93.0000 0.0000 0.0000 28

26 omega 52.00 92.00 1.0000 85.0000
omega____ theta____ kappa____ phi______ omega'___ theta'___ frames
- 85.8923 -116.0000 93.0000 0.0000 0.0000 40

27 omega 64.00 98.00 1.0000 85.0000
omega____ theta____ kappa____ phi______ omega'___ theta'___ frames
- 85.8923 -75.0000 120.0000 0.0000 0.0000 34

;
_diffrn_measurement_device_type 'Oxford Diffraction Gemini Ultra'
_diffrn_measurement_method omega-scan
_diffrn_radiation_monochromator graphite
_diffrn_radiation_probe x-ray
_diffrn_radiation_source 'Enhance (Cu) X-ray Source'
_diffrn_radiation_type CuK\a
_diffrn_radiation_wavelength 1.54184
_diffrn_reflns_av_R_equivalents 0.0389
_diffrn_reflns_av_sigmaI/netI 0.0528
_diffrn_reflns_limit_h_max 17
_diffrn_reflns_limit_h_min -17
_diffrn_reflns_limit_k_max 17
_diffrn_reflns_limit_k_min -17
_diffrn_reflns_limit_l_max 18
_diffrn_reflns_limit_l_min -18
_diffrn_reflns_number 25040
_diffrn_reflns_reduction_process
;
;
_diffrn_reflns_theta_full 62.95
_diffrn_reflns_theta_max 62.95
_diffrn_reflns_theta_min 3.07
_diffrn_standards_decay_% 0
_diffrn_standards_interval_count 0
_diffrn_standards_interval_time 0
_diffrn_standards_number 0
_exptl_absorpt_coefficient_mu 10.019
_exptl_absorpt_correction_T_max 1.07613
_exptl_absorpt_correction_T_min 0.89630
_exptl_absorpt_correction_type multi-scan
_exptl_absorpt_process_details
;
CrysAlis RED, Oxford Diffraction Ltd.,
Version 1.171.30.3 (release 12-05-2006 CrysAlis171 .NET)
Empirical absorption correction using spherical harmonics,
implemented in SCALE3 ABSPACK scaling algorithm.
;
_exptl_crystal_colour orange
_exptl_crystal_density_diffrn 1.690
_exptl_crystal_density_method 'not measured'
_exptl_crystal_description platelike
_exptl_crystal_F_000 1750
_exptl_crystal_size_max 0.060
_exptl_crystal_size_mid 0.060
_exptl_crystal_size_min 0.020
_refine_diff_density_max 0.776
_refine_diff_density_min -0.404
_refine_diff_density_rms 0.089
_refine_ls_extinction_method none
_refine_ls_goodness_of_fit_ref 1.008
_refine_ls_hydrogen_treatment constr
_refine_ls_matrix_type full
_refine_ls_number_parameters 669
_refine_ls_number_reflns 10799
_refine_ls_number_restraints 0
_refine_ls_restrained_S_all 1.008
_refine_ls_R_factor_all 0.0536
_refine_ls_R_factor_gt 0.0366
_refine_ls_shift/su_max 0.002
_refine_ls_shift/su_mean 0.000
_refine_ls_structure_factor_coef Fsqd
_refine_ls_weighting_details 'calc w=1/[\s^2^(Fo^2^)+(0.0391P)^2^+0.2447P] where P=(Fo^2^+2Fc^2^)/3'
_refine_ls_weighting_scheme calc
_refine_ls_wR_factor_gt 0.0744
_refine_ls_wR_factor_ref 0.0779
_reflns_number_gt 8052
_reflns_number_total 10799
_reflns_threshold_expression I>2\s(I)
_cod_data_source_file b807658h.txt
_cod_data_source_block ds210
_cod_depositor_comments
;
The following automatic conversions were performed:
'_symmetry_cell_setting' value 'Triclinic' changed to 'triclinic'
according to '/home/saulius/struct/CIF-dictionaries/cif_core.dic'
dictionary named 'cif_core.dic' version 2.4.1 from 2010-06-29.

Automatic conversion script
Id: cif_fix_enum 1527 2010-12-29 10:47:43Z saulius 
;
_cod_original_formula_sum 'C55.50 H79 Br4 Cl3 Cu4 Fe2 N2 P6'
_cod_database_code 7103322

loop_
_symmetry_equiv_pos_site_id
_symmetry_equiv_pos_as_xyz
1 x,y,z
2 -x,-y,-z

loop_
_atom_site_aniso_label
_atom_site_aniso_U_11
_atom_site_aniso_U_22
_atom_site_aniso_U_33
_atom_site_aniso_U_23
_atom_site_aniso_U_13
_atom_site_aniso_U_12
Br1 0.0227(3) 0.0265(2) 0.0295(3) 0.0153(2) 0.0063(2) 0.0064(2)
Br2 0.0181(2) 0.0259(2) 0.0258(2) 0.0128(2) 0.0057(2) 0.0066(2)
Br3 0.0277(3) 0.0301(3) 0.0287(3) 0.0070(2) 0.0076(2) -0.0013(2)
Br4 0.0265(3) 0.0314(3) 0.0308(3) 0.0119(2) 0.0081(2) 0.0132(2)
Cu1 0.0252(4) 0.0258(4) 0.0347(4) 0.0112(3) 0.0097(3) 0.0031(3)
Cu2 0.0262(4) 0.0226(3) 0.0290(4) 0.0126(3) 0.0074(3) 0.0052(3)
Cu3 0.0263(4) 0.0196(3) 0.0335(4) 0.0116(3) 0.0059(3) 0.0083(3)
Cu4 0.0272(4) 0.0197(3) 0.0317(4) 0.0089(3) 0.0027(3) 0.0048(3)
Fe1 0.0172(4) 0.0157(3) 0.0175(3) 0.0057(3) 0.0027(3) 0.0040(3)
Fe2 0.0177(4) 0.0145(3) 0.0192(4) 0.0072(3) 0.0025(3) 0.0031(3)
P1 0.0179(6) 0.0198(6) 0.0227(6) 0.0068(5) 0.0023(5) 0.0023(5)
P2 0.0181(6) 0.0244(6) 0.0243(6) 0.0111(5) 0.0017(5) 0.0065(5)
P3 0.0191(6) 0.0205(6) 0.0224(6) 0.0109(5) 0.0049(5) 0.0066(5)
P4 0.0226(6) 0.0185(6) 0.0231(6) 0.0104(5) 0.0029(5) 0.0061(5)
P5 0.0177(6) 0.0221(6) 0.0274(6) 0.0092(5) 0.0013(5) 0.0051(5)
P6 0.0190(6) 0.0181(6) 0.0246(6) 0.0078(5) 0.0015(5) 0.0037(5)
N1 0.035(2) 0.022(2) 0.033(2) 0.0111(19) 0.0058(19) 0.0136(19)
N2 0.024(2) 0.022(2) 0.035(2) 0.0186(19) 0.0104(18) 0.0045(17)
C1 0.024(3) 0.021(2) 0.019(2) 0.0035(19) 0.006(2) 0.006(2)
C2 0.023(2) 0.019(2) 0.016(2) 0.0055(19) 0.0018(19) 0.0060(19)
C3 0.021(2) 0.018(2) 0.015(2) 0.0034(18) 0.0028(19) 0.0044(19)
C4 0.022(2) 0.022(2) 0.013(2) 0.0051(19) 0.0043(18) 0.0071(19)
C5 0.017(2) 0.024(2) 0.019(2) 0.0074(19) 0.0066(19) 0.0030(19)
C6 0.019(2) 0.028(3) 0.031(3) 0.010(2) 0.004(2) 0.012(2)
C7 0.019(3) 0.042(3) 0.055(3) 0.008(3) 0.002(2) 0.012(2)
C8 0.044(3) 0.051(3) 0.036(3) 0.010(3) 0.009(3) 0.023(3)
C9 0.039(3) 0.049(3) 0.062(4) 0.030(3) 0.013(3) 0.023(3)
C10 0.029(3) 0.015(2) 0.022(2) 0.0049(19) 0.002(2) 0.005(2)
C11 0.039(3) 0.024(3) 0.042(3) 0.016(2) 0.009(2) 0.011(2)
C12 0.049(3) 0.020(2) 0.032(3) 0.003(2) 0.012(3) 0.003(2)
C13 0.026(3) 0.023(2) 0.039(3) 0.014(2) 0.000(2) -0.004(2)
C14 0.026(3) 0.020(2) 0.023(2) 0.011(2) 0.006(2) 0.006(2)
C15 0.034(3) 0.022(2) 0.029(3) 0.013(2) 0.003(2) 0.004(2)
C16 0.031(3) 0.034(3) 0.024(2) 0.015(2) -0.001(2) 0.010(2)
C17 0.034(3) 0.022(2) 0.030(3) 0.010(2) 0.003(2) 0.011(2)
C18 0.023(2) 0.018(2) 0.017(2) 0.0066(19) 0.0055(19) 0.0057(19)
C19 0.016(2) 0.020(2) 0.022(2) 0.0081(19) 0.0039(19) 0.0035(18)
C20 0.016(2) 0.020(2) 0.018(2) 0.0092(19) -0.0018(18) 0.0049(19)
C21 0.019(2) 0.021(2) 0.020(2) 0.0100(19) 0.0015(19) 0.0092(19)
C22 0.021(2) 0.021(2) 0.016(2) 0.0070(19) 0.0011(19) 0.0007(19)
C23 0.023(2) 0.018(2) 0.018(2) 0.0075(19) -0.0019(19) 0.0046(19)
C24 0.027(3) 0.025(2) 0.023(2) 0.010(2) 0.004(2) 0.006(2)
C25 0.037(3) 0.028(3) 0.044(3) 0.016(2) 0.021(2) 0.016(2)
C26 0.023(3) 0.028(3) 0.028(3) 0.010(2) 0.006(2) 0.006(2)
C27 0.028(3) 0.032(3) 0.029(3) 0.008(2) 0.010(2) 0.004(2)
C28 0.026(3) 0.020(2) 0.027(2) 0.014(2) 0.007(2) 0.002(2)
C29 0.029(3) 0.031(3) 0.036(3) 0.021(2) 0.008(2) 0.002(2)
C30 0.018(2) 0.027(3) 0.033(3) 0.014(2) 0.002(2) 0.000(2)
C31 0.029(3) 0.019(2) 0.037(3) 0.013(2) 0.008(2) 0.001(2)
C32 0.019(2) 0.024(2) 0.024(2) 0.009(2) 0.000(2) 0.004(2)
C33 0.027(3) 0.023(2) 0.031(3) 0.009(2) 0.008(2) -0.003(2)
C34 0.023(3) 0.033(3) 0.033(3) 0.013(2) -0.001(2) 0.002(2)
C35 0.016(2) 0.032(3) 0.037(3) 0.010(2) 0.004(2) 0.005(2)
C36 0.023(2) 0.025(2) 0.021(2) 0.015(2) 0.0073(19) 0.007(2)
C37 0.023(2) 0.022(2) 0.014(2) 0.0060(19) 0.0053(19) 0.0099(19)
C38 0.022(2) 0.026(2) 0.020(2) 0.013(2) 0.0061(19) 0.011(2)
C39 0.025(3) 0.016(2) 0.039(3) 0.009(2) 0.009(2) 0.002(2)
C40 0.021(3) 0.029(3) 0.063(4) 0.018(3) 0.003(3) 0.008(2)
C41 0.022(3) 0.038(3) 0.064(4) 0.023(3) 0.005(3) 0.015(2)
C42 0.031(3) 0.027(3) 0.041(3) 0.009(2) 0.006(2) 0.015(2)
C43 0.027(3) 0.021(2) 0.028(3) 0.007(2) 0.004(2) 0.005(2)
C44 0.021(2) 0.021(2) 0.017(2) 0.0060(19) 0.0055(19) 0.0049(19)
C45 0.023(3) 0.024(2) 0.017(2) 0.001(2) 0.000(2) 0.004(2)
C46 0.029(3) 0.026(3) 0.030(3) 0.009(2) 0.003(2) 0.009(2)
C47 0.026(3) 0.037(3) 0.036(3) 0.007(2) 0.010(2) 0.006(2)
C48 0.027(3) 0.037(3) 0.043(3) 0.007(3) 0.005(2) 0.020(2)
C49 0.029(3) 0.027(3) 0.038(3) 0.010(2) 0.001(2) 0.014(2)
C50 0.016(2) 0.024(2) 0.029(3) 0.009(2) 0.003(2) 0.007(2)
C51 0.031(3) 0.020(3) 0.039(3) 0.001(2) -0.001(2) -0.005(2)
C52 0.047(4) 0.028(3) 0.083(5) 0.019(3) -0.018(3) 0.009(3)
C53 0.035(3) 0.042(3) 0.031(3) 0.015(3) 0.006(2) 0.014(3)
C54 0.052(4) 0.026(3) 0.057(4) 0.014(3) -0.001(3) 0.014(3)

loop_
_atom_site_label
_atom_site_type_symbol
_atom_site_thermal_displace_type
_atom_site_fract_x
_atom_site_fract_y
_atom_site_fract_z
_atom_site_occupancy
_atom_site_U_iso_or_equiv
_atom_site_calc_flag
_atom_site_refinement_flags
Br1 Br Uani -0.10371(3) -0.24363(3) 0.07541(3) 1.000 0.0250(2) . .
Br2 Br Uani -0.32933(3) -0.19062(3) 0.00035(3) 1.000 0.0223(1) . .
Br3 Br Uani -0.24059(3) -0.09451(3) 0.26046(3) 1.000 0.0318(2) . .
Br4 Br Uani -0.51561(3) -0.19609(3) 0.14694(3) 1.000 0.0285(2) . .
Cu1 Cu Uani -0.17341(4) -0.11058(5) 0.12878(4) 1.000 0.0293(2) . .
Cu2 Cu Uani -0.20510(4) -0.26434(4) -0.06060(4) 1.000 0.0254(2) . .
Cu3 Cu Uani -0.36047(4) -0.22238(4) 0.14376(4) 1.000 0.0257(2) . .
Cu4 Cu Uani -0.51033(5) -0.24617(4) -0.01274(4) 1.000 0.0270(2) . .
Fe1 Fe Uani 0.05144(4) 0.13919(5) 0.22810(4) 1.000 0.0172(2) . .
Fe2 Fe Uani -0.33842(4) -0.46182(4) 0.20090(4) 1.000 0.0173(2) . .
P1 P Uani -0.06265(8) 0.01025(8) 0.12101(7) 1.000 0.0212(3) . .
P2 P Uani -0.03157(8) 0.13992(8) 0.09834(7) 1.000 0.0218(3) . .
P3 P Uani -0.11480(8) -0.16726(8) -0.11205(7) 1.000 0.0197(3) . .
P4 P Uani -0.36923(8) -0.37256(8) 0.12028(7) 1.000 0.0208(3) . .
P5 P Uani -0.48552(8) -0.48225(8) 0.11916(8) 1.000 0.0228(3) . .
P6 P Uani -0.57475(8) -0.40365(8) -0.07879(7) 1.000 0.0211(3) . .
N1 N Uani -0.5508(3) -0.1532(3) -0.0529(3) 1.000 0.0288(12) . .
N2 N Uani -0.2631(2) -0.4075(3) -0.1201(3) 1.000 0.0249(12) . .
C1 C Uani -0.0052(3) 0.2277(3) 0.3268(3) 1.000 0.0225(14) . .
C2 C Uani 0.0915(3) 0.2753(3) 0.3319(3) 1.000 0.0198(12) . .
C3 C Uani 0.1434(3) 0.2142(3) 0.3462(3) 1.000 0.0191(12) . .
C4 C Uani 0.0823(3) 0.1314(3) 0.3523(3) 1.000 0.0193(12) . .
C5 C Uani -0.0074(3) 0.1394(3) 0.3383(3) 1.000 0.0206(12) . .
C6 C Uani -0.0967(3) 0.2558(3) 0.3260(3) 1.000 0.0254(16) . .
C7 C Uani -0.1805(3) 0.1694(4) 0.2709(4) 1.000 0.0413(17) . .
C8 C Uani -0.1113(4) 0.2888(4) 0.4229(3) 1.000 0.0437(17) . .
C9 C Uani -0.1001(4) 0.3342(4) 0.2928(4) 1.000 0.0453(19) . .
C10 C Uani 0.1425(3) 0.3773(3) 0.3381(3) 1.000 0.0230(14) . .
C11 C Uani 0.1082(3) 0.4069(3) 0.2646(3) 1.000 0.0336(17) . .
C12 C Uani 0.1356(4) 0.4485(3) 0.4293(3) 1.000 0.0367(16) . .
C13 C Uani 0.2467(3) 0.3873(3) 0.3369(3) 1.000 0.0312(16) . .
C14 C Uani 0.1106(3) 0.0599(3) 0.3841(3) 1.000 0.0223(14) . .
C15 C Uani 0.0357(3) -0.0365(3) 0.3496(3) 1.000 0.0284(16) . .
C16 C Uani 0.1200(3) 0.1037(3) 0.4856(3) 1.000 0.0288(16) . .
C17 C Uani 0.2038(3) 0.0458(3) 0.3606(3) 1.000 0.0283(16) . .
C18 C Uani 0.0497(3) 0.0023(3) 0.1406(3) 1.000 0.0193(12) . .
C19 C Uani -0.3625(3) -0.4054(3) 0.3312(3) 1.000 0.0196(12) . .
C20 C Uani -0.3547(3) -0.5020(3) 0.3095(3) 1.000 0.0178(12) . .
C21 C Uani -0.2642(3) -0.4997(3) 0.2866(3) 1.000 0.0189(12) . .
C22 C Uani -0.2150(3) -0.4057(3) 0.2959(3) 1.000 0.0205(12) . .
C23 C Uani -0.2765(3) -0.3497(3) 0.3203(3) 1.000 0.0201(12) . .
C24 C Uani -0.4293(3) -0.3514(3) 0.3766(3) 1.000 0.0251(14) . .
C25 C Uani -0.4323(3) -0.2693(3) 0.3460(3) 1.000 0.0337(17) . .
C26 C Uani -0.5304(3) -0.4113(3) 0.3634(3) 1.000 0.0267(17) . .
C27 C Uani -0.3885(3) -0.3064(3) 0.4768(3) 1.000 0.0313(17) . .
C28 C Uani -0.4156(3) -0.5911(3) 0.3201(3) 1.000 0.0237(14) . .
C29 C Uani -0.4171(3) -0.5661(3) 0.4194(3) 1.000 0.0308(17) . .
C30 C Uani -0.5152(3) -0.6301(3) 0.2664(3) 1.000 0.0267(16) . .
C31 C Uani -0.3708(3) -0.6734(3) 0.2905(3) 1.000 0.0287(16) . .
C32 C Uani -0.1113(3) -0.3680(3) 0.2972(3) 1.000 0.0230(12) . .
C33 C Uani -0.0886(3) -0.2703(3) 0.2895(3) 1.000 0.0292(16) . .
C34 C Uani -0.0632(3) -0.3574(3) 0.3867(3) 1.000 0.0311(17) . .
C35 C Uani -0.0760(3) -0.4370(3) 0.2245(3) 1.000 0.0297(16) . .
C36 C Uani -0.2892(3) -0.4377(3) 0.0920(3) 1.000 0.0210(12) . .
C37 C Uani -0.1290(3) -0.0685(3) -0.1364(3) 1.000 0.0192(12) . .
C38 C Uani -0.2213(3) -0.0532(3) -0.1491(3) 1.000 0.0206(12) . .
C39 C Uani -0.3023(3) -0.1280(3) -0.1939(3) 1.000 0.0277(16) . .
C40 C Uani -0.3857(3) -0.1091(3) -0.2062(4) 1.000 0.0377(19) . .
C41 C Uani -0.3913(3) -0.0155(3) -0.1741(4) 1.000 0.0393(19) . .
C42 C Uani -0.3122(3) 0.0580(3) -0.1278(3) 1.000 0.0329(17) . .
C43 C Uani -0.2291(3) 0.0397(3) -0.1149(3) 1.000 0.0264(16) . .
C44 C Uani -0.6892(3) -0.4641(3) -0.0727(3) 1.000 0.0201(12) . .
C45 C Uani -0.7583(3) -0.4107(3) -0.0494(3) 1.000 0.0240(14) . .
C46 C Uani -0.8288(3) -0.4397(3) -0.0061(3) 1.000 0.0288(17) . .
C47 C Uani -0.8943(3) -0.3905(3) 0.0152(3) 1.000 0.0353(17) . .
C48 C Uani -0.8908(3) -0.3124(3) -0.0071(3) 1.000 0.0361(17) . .
C49 C Uani -0.8208(3) -0.2823(3) -0.0493(3) 1.000 0.0312(17) . .
C50 C Uani -0.7562(3) -0.3307(3) -0.0698(3) 1.000 0.0232(14) . .
C51 C Uani -0.5840(3) -0.1028(3) -0.0700(3) 1.000 0.0357(17) . .
C52 C Uani -0.6266(4) -0.0358(4) -0.0917(4) 1.000 0.055(2) . .
C53 C Uani -0.2832(3) -0.4846(4) -0.1438(3) 1.000 0.0352(17) . .
C54 C Uani -0.3093(4) -0.5918(3) -0.1792(4) 1.000 0.046(2) . .
H3A H Uiso 0.20890 0.22700 0.35100 1.000 0.0230 calc R
H5A H Uiso -0.06240 0.09300 0.33670 1.000 0.0250 calc R
H7A H Uiso -0.23760 0.18850 0.27670 1.000 0.0500 calc R
H7B H Uiso -0.18350 0.11760 0.29240 1.000 0.0500 calc R
H7C H Uiso -0.17370 0.14700 0.20860 1.000 0.0500 calc R
H8A H Uiso -0.06060 0.34610 0.45940 1.000 0.0520 calc R
H8B H Uiso -0.11190 0.23750 0.44460 1.000 0.0520 calc R
H8C H Uiso -0.17060 0.30370 0.42640 1.000 0.0520 calc R
H9A H Uiso -0.05260 0.39370 0.33080 1.000 0.0550 calc R
H9B H Uiso -0.16160 0.34450 0.29410 1.000 0.0550 calc R
H9C H Uiso -0.08840 0.31540 0.23190 1.000 0.0550 calc R
H11A H Uiso 0.10860 0.35900 0.20680 1.000 0.0400 calc R
H11B H Uiso 0.14910 0.46940 0.27150 1.000 0.0400 calc R
H11C H Uiso 0.04480 0.41110 0.26830 1.000 0.0400 calc R
H12A H Uiso 0.16900 0.51390 0.43660 1.000 0.0440 calc R
H12B H Uiso 0.16330 0.43280 0.47640 1.000 0.0440 calc R
H12C H Uiso 0.07020 0.44390 0.43290 1.000 0.0440 calc R
H13A H Uiso 0.25390 0.34240 0.28030 1.000 0.0370 calc R
H13B H Uiso 0.27300 0.37290 0.38540 1.000 0.0370 calc R
H13C H Uiso 0.27930 0.45300 0.34430 1.000 0.0370 calc R
H15A H Uiso -0.02320 -0.02680 0.36610 1.000 0.0340 calc R
H15B H Uiso 0.05390 -0.07890 0.37550 1.000 0.0340 calc R
H15C H Uiso 0.02810 -0.06580 0.28490 1.000 0.0340 calc R
H16A H Uiso 0.16760 0.16610 0.50940 1.000 0.0350 calc R
H16B H Uiso 0.13800 0.06080 0.51100 1.000 0.0350 calc R
H16C H Uiso 0.06040 0.11220 0.50100 1.000 0.0350 calc R
H17A H Uiso 0.19730 0.01460 0.29630 1.000 0.0340 calc R
H17B H Uiso 0.22270 0.00560 0.38890 1.000 0.0340 calc R
H17C H Uiso 0.25100 0.10830 0.38170 1.000 0.0340 calc R
H18A H Uiso 0.05750 -0.04970 0.15490 1.000 0.0230 calc R
H21A H Uiso -0.24080 -0.55350 0.26800 1.000 0.0230 calc R
H23A H Uiso -0.26290 -0.28400 0.32840 1.000 0.0240 calc R
H25A H Uiso -0.36960 -0.22520 0.35900 1.000 0.0400 calc R
H25B H Uiso -0.47340 -0.23460 0.37730 1.000 0.0400 calc R
H25C H Uiso -0.45570 -0.29570 0.28210 1.000 0.0400 calc R
H26A H Uiso -0.55580 -0.44410 0.29990 1.000 0.0320 calc R
H26B H Uiso -0.56730 -0.36910 0.39160 1.000 0.0320 calc R
H26C H Uiso -0.53270 -0.45880 0.39010 1.000 0.0320 calc R
H27A H Uiso -0.38600 -0.35730 0.49820 1.000 0.0370 calc R
H27B H Uiso -0.42790 -0.26980 0.50890 1.000 0.0370 calc R
H27C H Uiso -0.32560 -0.26360 0.48680 1.000 0.0370 calc R
H29A H Uiso -0.44790 -0.62410 0.42880 1.000 0.0370 calc R
H29B H Uiso -0.45100 -0.51860 0.44020 1.000 0.0370 calc R
H29C H Uiso -0.35330 -0.53960 0.45250 1.000 0.0370 calc R
H30A H Uiso -0.51500 -0.67060 0.20520 1.000 0.0320 calc R
H30B H Uiso -0.53820 -0.57640 0.26670 1.000 0.0320 calc R
H30C H Uiso -0.55570 -0.66810 0.29300 1.000 0.0320 calc R
H31A H Uiso -0.41070 -0.73030 0.29600 1.000 0.0350 calc R
H31B H Uiso -0.30990 -0.65390 0.32800 1.000 0.0350 calc R
H31C H Uiso -0.36320 -0.68830 0.22870 1.000 0.0350 calc R
H33A H Uiso -0.10350 -0.22390 0.34060 1.000 0.0350 calc R
H33B H Uiso -0.12540 -0.27580 0.23500 1.000 0.0350 calc R
H33C H Uiso -0.02240 -0.24860 0.28780 1.000 0.0350 calc R
H34A H Uiso 0.00390 -0.32960 0.39320 1.000 0.0370 calc R
H34B H Uiso -0.07560 -0.42050 0.39050 1.000 0.0370 calc R
H34C H Uiso -0.08680 -0.31520 0.43390 1.000 0.0370 calc R
H35A H Uiso -0.00800 -0.41570 0.23530 1.000 0.0360 calc R
H35B H Uiso -0.10000 -0.43780 0.16680 1.000 0.0360 calc R
H35C H Uiso -0.09750 -0.50160 0.22470 1.000 0.0360 calc R
H36A H Uiso -0.22810 -0.40460 0.08970 1.000 0.0250 calc R
H39 H Uiso -0.29980 -0.19240 -0.21600 1.000 0.0330 calc R
H40 H Uiso -0.44010 -0.16060 -0.23710 1.000 0.0450 calc R
H41 H Uiso -0.44860 -0.00260 -0.18400 1.000 0.0470 calc R
H42 H Uiso -0.31530 0.12210 -0.10450 1.000 0.0400 calc R
H43 H Uiso -0.17560 0.09150 -0.08200 1.000 0.0320 calc R
H46 H Uiso -0.83190 -0.49380 0.00900 1.000 0.0340 calc R
H47 H Uiso -0.94160 -0.41070 0.04510 1.000 0.0430 calc R
H48 H Uiso -0.93630 -0.27930 0.00650 1.000 0.0430 calc R
H49 H Uiso -0.81760 -0.22800 -0.06410 1.000 0.0370 calc R
H50 H Uiso -0.70860 -0.30930 -0.09880 1.000 0.0280 calc R
H52A H Uiso -0.66270 -0.01130 -0.04640 1.000 0.0660 calc R
H52B H Uiso -0.66760 -0.06950 -0.14960 1.000 0.0660 calc R
H52C H Uiso -0.57770 0.01770 -0.09340 1.000 0.0660 calc R
H54A H Uiso -0.33330 -0.61740 -0.24300 1.000 0.0550 calc R
H54B H Uiso -0.35720 -0.61590 -0.14920 1.000 0.0550 calc R
H54C H Uiso -0.25450 -0.61220 -0.16890 1.000 0.0550 calc R

loop_
_atom_type_symbol
_atom_type_description
_atom_type_scat_dispersion_real
_atom_type_scat_dispersion_imag
_atom_type_scat_source
P P 0.2955 0.4335 'International Tables Vol C Tables 4.2.6.8 and 6.1.1.4'
N N 0.0311 0.0180 'International Tables Vol C Tables 4.2.6.8 and 6.1.1.4'
Fe Fe -1.1336 3.1974 'International Tables Vol C Tables 4.2.6.8 and 6.1.1.4'
Cu Cu -1.9646 0.5888 'International Tables Vol C Tables 4.2.6.8 and 6.1.1.4'
Br Br -0.6763 1.2805 'International Tables Vol C Tables 4.2.6.8 and 6.1.1.4'
H H 0.0000 0.0000 'International Tables Vol C Tables 4.2.6.8 and 6.1.1.4'
C C 0.0181 0.0091 'International Tables Vol C Tables 4.2.6.8 and 6.1.1.4'

loop_
_geom_angle_atom_site_label_1
_geom_angle_atom_site_label_2
_geom_angle_atom_site_label_3
_geom_angle
_geom_angle_site_symmetry_1
_geom_angle_site_symmetry_2
_geom_angle_site_symmetry_3
_geom_angle_publ_flag
Cu1 Br1 Cu2 77.48(3) . . . yes
Cu1 Br2 Cu2 72.01(2) . . . yes
Cu1 Br2 Cu3 68.38(2) . . . yes
Cu1 Br2 Cu4 138.97(3) . . . yes
Cu2 Br2 Cu3 109.17(3) . . . yes
Cu2 Br2 Cu4 137.19(3) . . . yes
Cu3 Br2 Cu4 73.59(2) . . . yes
Cu1 Br3 Cu3 76.76(3) . . . yes
Cu3 Br4 Cu4 78.86(3) . . . yes
Br1 Cu1 Br2 97.04(3) . . . yes
Br1 Cu1 Br3 116.38(3) . . . yes
Br1 Cu1 P1 100.98(4) . . . yes
Br2 Cu1 Br3 101.15(3) . . . yes
Br2 Cu1 P1 117.58(4) . . . yes
Br3 Cu1 P1 121.66(4) . . . yes
Br1 Cu2 Br2 102.57(3) . . . yes
Br1 Cu2 P3 102.64(4) . . . yes
Br1 Cu2 N2 103.98(13) . . . yes
Br2 Cu2 P3 108.45(4) . . . yes
Br2 Cu2 N2 107.91(10) . . . yes
P3 Cu2 N2 128.22(13) . . . yes
Br2 Cu3 Br3 103.98(3) . . . yes
Br2 Cu3 Br4 97.83(3) . . . yes
Br2 Cu3 P4 109.25(4) . . . yes
Br3 Cu3 Br4 112.81(3) . . . yes
Br3 Cu3 P4 119.26(4) . . . yes
Br4 Cu3 P4 111.15(4) . . . yes
Br2 Cu4 Br4 97.91(3) . . . yes
Br2 Cu4 P6 114.38(5) . . . yes
Br2 Cu4 N1 102.85(14) . . . yes
Br4 Cu4 P6 109.07(4) . . . yes
Br4 Cu4 N1 106.98(14) . . . yes
P6 Cu4 N1 122.67(14) . . . yes
P1 Fe1 P2 53.52(5) . . . yes
P1 Fe1 C1 112.45(13) . . . yes
P1 Fe1 C2 150.56(14) . . . yes
P1 Fe1 C3 157.18(14) . . . yes
P1 Fe1 C4 117.41(14) . . . yes
P1 Fe1 C5 98.18(14) . . . yes
P1 Fe1 C18 45.94(13) . . . yes
P1 Fe1 P3 87.09(5) . . 2_555 yes
P1 Fe1 C37 76.53(13) . . 2_555 yes
P2 Fe1 C1 100.15(13) . . . yes
P2 Fe1 C2 111.77(14) . . . yes
P2 Fe1 C3 148.83(14) . . . yes
P2 Fe1 C4 161.87(14) . . . yes
P2 Fe1 C5 123.06(14) . . . yes
P2 Fe1 C18 82.25(13) . . . yes
P2 Fe1 P3 53.59(4) . . 2_555 yes
P2 Fe1 C37 83.18(13) . . 2_555 yes
C1 Fe1 C2 40.12(18) . . . yes
C1 Fe1 C3 67.24(18) . . . yes
C1 Fe1 C4 67.46(18) . . . yes
C1 Fe1 C5 40.34(19) . . . yes
C1 Fe1 C18 150.22(19) . . . yes
P3 Fe1 C1 129.14(14) 2_555 . . yes
C1 Fe1 C37 170.73(19) . . 2_555 yes
C2 Fe1 C3 40.36(19) . . . yes
C2 Fe1 C4 67.91(19) . . . yes
C2 Fe1 C5 67.21(19) . . . yes
C2 Fe1 C18 162.98(18) . . . yes
P3 Fe1 C2 103.93(14) 2_555 . . yes
C2 Fe1 C37 130.61(18) . . 2_555 yes
C3 Fe1 C4 40.15(19) . . . yes
C3 Fe1 C5 66.29(18) . . . yes
C3 Fe1 C18 123.28(19) . . . yes
P3 Fe1 C3 111.12(14) 2_555 . . yes
C3 Fe1 C37 105.52(18) . . 2_555 yes
C4 Fe1 C5 39.11(18) . . . yes
C4 Fe1 C18 101.92(19) . . . yes
P3 Fe1 C4 144.50(14) 2_555 . . yes
C4 Fe1 C37 111.19(18) . . 2_555 yes
C5 Fe1 C18 114.11(19) . . . yes
P3 Fe1 C5 169.46(14) 2_555 . . yes
C5 Fe1 C37 143.48(19) . . 2_555 yes
P3 Fe1 C18 76.09(13) 2_555 . . yes
C18 Fe1 C37 38.50(18) . . 2_555 yes
P3 Fe1 C37 46.65(13) 2_555 . 2_555 yes
P4 Fe2 P5 53.45(5) . . . yes
P4 Fe2 C19 111.65(14) . . . yes
P4 Fe2 C20 149.86(14) . . . yes
P4 Fe2 C21 158.05(14) . . . yes
P4 Fe2 C22 118.64(14) . . . yes
P4 Fe2 C23 98.31(14) . . . yes
P4 Fe2 C36 46.21(13) . . . yes
P4 Fe2 P6 86.28(5) . . 2_445 yes
P4 Fe2 C44 76.48(13) . . 2_445 yes
P5 Fe2 C19 100.35(13) . . . yes
P5 Fe2 C20 111.22(13) . . . yes
P5 Fe2 C21 148.07(14) . . . yes
P5 Fe2 C22 163.23(14) . . . yes
P5 Fe2 C23 123.93(14) . . . yes
P5 Fe2 C36 82.78(13) . . . yes
P5 Fe2 P6 53.27(5) . . 2_445 yes
P5 Fe2 C44 83.64(13) . . 2_445 yes
C19 Fe2 C20 40.57(19) . . . yes
C19 Fe2 C21 67.67(18) . . . yes
C19 Fe2 C22 67.58(18) . . . yes
C19 Fe2 C23 40.28(18) . . . yes
C19 Fe2 C36 148.83(19) . . . yes
P6 Fe2 C19 130.74(14) 2_445 . . yes
C19 Fe2 C44 171.82(19) . . 2_445 yes
C20 Fe2 C21 40.54(18) . . . yes
C20 Fe2 C22 67.77(18) . . . yes
C20 Fe2 C23 67.49(19) . . . yes
C20 Fe2 C36 163.33(19) . . . yes
P6 Fe2 C20 104.80(14) 2_445 . . yes
C20 Fe2 C44 131.33(19) . . 2_445 yes
C21 Fe2 C22 39.72(19) . . . yes
C21 Fe2 C23 66.49(19) . . . yes
C21 Fe2 C36 123.25(18) . . . yes
P6 Fe2 C21 111.12(14) 2_445 . . yes
C21 Fe2 C44 105.22(18) . . 2_445 yes
C22 Fe2 C23 39.45(18) . . . yes
C22 Fe2 C36 101.53(18) . . . yes
P6 Fe2 C22 143.45(14) 2_445 . . yes
C22 Fe2 C44 109.89(18) . . 2_445 yes
C23 Fe2 C36 112.96(19) . . . yes
P6 Fe2 C23 170.97(14) 2_445 . . yes
C23 Fe2 C44 141.85(18) . . 2_445 yes
P6 Fe2 C36 75.81(13) 2_445 . . yes
C36 Fe2 C44 38.34(19) . . 2_445 yes
P6 Fe2 C44 46.77(13) 2_445 . 2_445 yes
Cu1 P1 Fe1 132.64(6) . . . yes
Cu1 P1 P2 146.60(7) . . . yes
Cu1 P1 C18 114.03(17) . . . yes
Fe1 P1 P2 64.58(5) . . . yes
Fe1 P1 C18 60.03(16) . . . yes
P2 P1 C18 99.37(17) . . . yes
Fe1 P2 P1 61.90(5) . . . yes
Fe1 P2 P3 61.56(5) . . 2_555 yes
P1 P2 P3 97.93(7) . . 2_555 yes
Cu2 P3 C37 131.93(17) . . . yes
Cu2 P3 Fe1 150.31(6) . . 2_555 yes
Cu2 P3 P2 124.00(7) . . 2_555 yes
Fe1 P3 C37 61.34(15) 2_555 . . yes
P2 P3 C37 100.83(17) 2_555 . . yes
Fe1 P3 P2 64.85(5) 2_555 . 2_555 yes
Cu3 P4 Fe2 138.38(6) . . . yes
Cu3 P4 P5 127.98(7) . . . yes
Cu3 P4 C36 131.74(17) . . . yes
Fe2 P4 P5 64.91(5) . . . yes
Fe2 P4 C36 60.17(16) . . . yes
P5 P4 C36 100.20(17) . . . yes
Fe2 P5 P4 61.64(5) . . . yes
Fe2 P5 P6 61.81(5) . . 2_445 yes
P4 P5 P6 97.27(7) . . 2_445 yes
Cu4 P6 C44 123.92(17) . . . yes
Cu4 P6 Fe2 150.77(6) . . 2_445 yes
Cu4 P6 P5 131.11(7) . . 2_445 yes
Fe2 P6 C44 61.13(15) 2_445 . . yes
P5 P6 C44 101.62(17) 2_445 . . yes
Fe2 P6 P5 64.93(5) 2_445 . 2_445 yes
Cu4 N1 C51 170.4(4) . . . yes
Cu2 N2 C53 169.0(4) . . . yes
Fe1 C1 C2 69.6(3) . . . yes
Fe1 C1 C5 68.3(3) . . . yes
Fe1 C1 C6 133.4(3) . . . yes
C2 C1 C5 106.2(4) . . . no
C2 C1 C6 135.5(4) . . . no
C5 C1 C6 117.6(4) . . . no
Fe1 C2 C1 70.3(3) . . . yes
Fe1 C2 C3 68.1(3) . . . yes
Fe1 C2 C10 133.3(3) . . . yes
C1 C2 C3 106.5(4) . . . no
C1 C2 C10 132.4(4) . . . no
C3 C2 C10 120.4(4) . . . no
Fe1 C3 C2 71.5(3) . . . yes
Fe1 C3 C4 71.6(3) . . . yes
C2 C3 C4 110.2(4) . . . no
Fe1 C4 C3 68.2(3) . . . yes
Fe1 C4 C5 69.2(3) . . . yes
Fe1 C4 C14 135.2(3) . . . yes
C3 C4 C5 106.0(4) . . . no
C3 C4 C14 126.3(4) . . . no
C5 C4 C14 126.8(4) . . . no
Fe1 C5 C1 71.4(3) . . . yes
Fe1 C5 C4 71.7(3) . . . yes
C1 C5 C4 111.0(4) . . . no
C1 C6 C7 111.9(4) . . . no
C1 C6 C8 105.4(4) . . . no
C1 C6 C9 117.0(4) . . . no
C7 C6 C8 107.4(4) . . . no
C7 C6 C9 106.3(4) . . . no
C8 C6 C9 108.5(4) . . . no
C2 C10 C11 116.4(4) . . . no
C2 C10 C12 107.1(4) . . . no
C2 C10 C13 109.8(4) . . . no
C11 C10 C12 109.9(4) . . . no
C11 C10 C13 106.3(4) . . . no
C12 C10 C13 107.0(4) . . . no
C4 C14 C15 111.8(4) . . . no
C4 C14 C16 104.9(4) . . . no
C4 C14 C17 112.7(4) . . . no
C15 C14 C16 107.9(4) . . . no
C15 C14 C17 110.2(4) . . . no
C16 C14 C17 109.1(4) . . . no
Fe1 C18 P1 74.03(18) . . . yes
Fe1 C18 C37 72.2(3) . . 2_555 yes
P1 C18 C37 123.6(4) . . 2_555 yes
Fe2 C19 C20 69.5(3) . . . yes
Fe2 C19 C23 68.5(3) . . . yes
Fe2 C19 C24 135.6(3) . . . yes
C20 C19 C23 106.2(4) . . . no
C20 C19 C24 134.8(4) . . . no
C23 C19 C24 117.7(4) . . . no
Fe2 C20 C19 70.0(3) . . . yes
Fe2 C20 C21 68.3(3) . . . yes
Fe2 C20 C28 133.3(3) . . . yes
C19 C20 C21 106.3(4) . . . no
C19 C20 C28 132.3(4) . . . no
C21 C20 C28 120.6(4) . . . no
Fe2 C21 C20 71.1(3) . . . yes
Fe2 C21 C22 72.2(3) . . . yes
C20 C21 C22 110.4(4) . . . no
Fe2 C22 C21 68.1(3) . . . yes
Fe2 C22 C23 68.6(3) . . . yes
Fe2 C22 C32 136.6(3) . . . yes
C21 C22 C23 106.2(4) . . . no
C21 C22 C32 126.8(4) . . . no
C23 C22 C32 126.1(4) . . . no
Fe2 C23 C19 71.2(3) . . . yes
Fe2 C23 C22 72.0(3) . . . yes
C19 C23 C22 110.8(4) . . . no
C19 C24 C25 111.0(4) . . . no
C19 C24 C26 116.6(4) . . . no
C19 C24 C27 106.1(4) . . . no
C25 C24 C26 106.6(4) . . . no
C25 C24 C27 107.8(4) . . . no
C26 C24 C27 108.5(4) . . . no
C20 C28 C29 107.9(4) . . . no
C20 C28 C30 114.7(4) . . . no
C20 C28 C31 110.0(4) . . . no
C29 C28 C30 110.8(4) . . . no
C29 C28 C31 106.3(4) . . . no
C30 C28 C31 107.0(4) . . . no
C22 C32 C33 110.7(4) . . . no
C22 C32 C34 105.4(4) . . . no
C22 C32 C35 113.0(4) . . . no
C33 C32 C34 109.5(4) . . . no
C33 C32 C35 109.6(4) . . . no
C34 C32 C35 108.6(4) . . . no
Fe2 C36 P4 73.62(17) . . . yes
Fe2 C36 C44 72.4(3) . . 2_445 yes
P4 C36 C44 123.1(4) . . 2_445 yes
P3 C37 C38 121.8(4) . . . yes
Fe1 C37 P3 72.01(17) 2_555 . . yes
P3 C37 C18 118.3(4) . . 2_555 yes
Fe1 C37 C38 132.0(3) 2_555 . . yes
C18 C37 C38 119.9(4) 2_555 . . no
Fe1 C37 C18 69.3(3) 2_555 . 2_555 yes
C37 C38 C39 123.1(4) . . . no
C37 C38 C43 119.3(4) . . . no
C39 C38 C43 117.6(4) . . . no
C38 C39 C40 120.5(5) . . . no
C39 C40 C41 120.9(5) . . . no
C40 C41 C42 118.7(4) . . . no
C41 C42 C43 120.7(5) . . . no
C38 C43 C42 121.5(4) . . . no
P6 C44 C45 120.2(4) . . . yes
Fe2 C44 P6 72.09(17) 2_445 . . yes
P6 C44 C36 117.8(4) . . 2_445 yes
Fe2 C44 C45 128.9(3) 2_445 . . yes
C36 C44 C45 122.0(4) 2_445 . . no
Fe2 C44 C36 69.3(3) 2_445 . 2_445 yes
C44 C45 C46 120.6(4) . . . no
C44 C45 C50 121.9(4) . . . no
C46 C45 C50 117.5(4) . . . no
C45 C46 C47 120.9(4) . . . no
C46 C47 C48 120.0(4) . . . no
C47 C48 C49 119.8(4) . . . no
C48 C49 C50 120.0(5) . . . no
C45 C50 C49 121.8(4) . . . no
N1 C51 C52 179.3(5) . . . yes
N2 C53 C54 178.1(5) . . . yes
Fe1 C3 H3A 124.00 . . . no
C2 C3 H3A 125.00 . . . no
C4 C3 H3A 125.00 . . . no
Fe1 C5 H5A 124.00 . . . no
C1 C5 H5A 125.00 . . . no
C4 C5 H5A 124.00 . . . no
C6 C7 H7A 109.00 . . . no
C6 C7 H7B 109.00 . . . no
C6 C7 H7C 109.00 . . . no
H7A C7 H7B 109.00 . . . no
H7A C7 H7C 110.00 . . . no
H7B C7 H7C 109.00 . . . no
C6 C8 H8A 109.00 . . . no
C6 C8 H8B 109.00 . . . no
C6 C8 H8C 110.00 . . . no
H8A C8 H8B 109.00 . . . no
H8A C8 H8C 110.00 . . . no
H8B C8 H8C 109.00 . . . no
C6 C9 H9A 110.00 . . . no
C6 C9 H9B 109.00 . . . no
C6 C9 H9C 110.00 . . . no
H9A C9 H9B 109.00 . . . no
H9A C9 H9C 109.00 . . . no
H9B C9 H9C 109.00 . . . no
C10 C11 H11A 109.00 . . . no
C10 C11 H11B 110.00 . . . no
C10 C11 H11C 109.00 . . . no
H11A C11 H11B 109.00 . . . no
H11A C11 H11C 109.00 . . . no
H11B C11 H11C 109.00 . . . no
C10 C12 H12A 110.00 . . . no
C10 C12 H12B 109.00 . . . no
C10 C12 H12C 110.00 . . . no
H12A C12 H12B 109.00 . . . no
H12A C12 H12C 109.00 . . . no
H12B C12 H12C 109.00 . . . no
C10 C13 H13A 109.00 . . . no
C10 C13 H13B 109.00 . . . no
C10 C13 H13C 109.00 . . . no
H13A C13 H13B 109.00 . . . no
H13A C13 H13C 109.00 . . . no
H13B C13 H13C 109.00 . . . no
C14 C15 H15A 109.00 . . . no
C14 C15 H15B 110.00 . . . no
C14 C15 H15C 109.00 . . . no
H15A C15 H15B 109.00 . . . no
H15A C15 H15C 109.00 . . . no
H15B C15 H15C 109.00 . . . no
C14 C16 H16A 109.00 . . . no
C14 C16 H16B 110.00 . . . no
C14 C16 H16C 109.00 . . . no
H16A C16 H16B 109.00 . . . no
H16A C16 H16C 109.00 . . . no
H16B C16 H16C 109.00 . . . no
C14 C17 H17A 110.00 . . . no
C14 C17 H17B 109.00 . . . no
C14 C17 H17C 109.00 . . . no
H17A C17 H17B 109.00 . . . no
H17A C17 H17C 109.00 . . . no
H17B C17 H17C 109.00 . . . no
Fe1 C18 H18A 128.00 . . . no
P1 C18 H18A 118.00 . . . no
C37 C18 H18A 118.00 2_555 . . no
Fe2 C21 H21A 124.00 . . . no
C20 C21 H21A 125.00 . . . no
C22 C21 H21A 125.00 . . . no
Fe2 C23 H23A 124.00 . . . no
C19 C23 H23A 125.00 . . . no
C22 C23 H23A 125.00 . . . no
C24 C25 H25A 109.00 . . . no
C24 C25 H25B 110.00 . . . no
C24 C25 H25C 109.00 . . . no
H25A C25 H25B 109.00 . . . no
H25A C25 H25C 109.00 . . . no
H25B C25 H25C 109.00 . . . no
C24 C26 H26A 109.00 . . . no
C24 C26 H26B 109.00 . . . no
C24 C26 H26C 110.00 . . . no
H26A C26 H26B 109.00 . . . no
H26A C26 H26C 109.00 . . . no
H26B C26 H26C 110.00 . . . no
C24 C27 H27A 110.00 . . . no
C24 C27 H27B 110.00 . . . no
C24 C27 H27C 109.00 . . . no
H27A C27 H27B 109.00 . . . no
H27A C27 H27C 109.00 . . . no
H27B C27 H27C 110.00 . . . no
C28 C29 H29A 109.00 . . . no
C28 C29 H29B 109.00 . . . no
C28 C29 H29C 109.00 . . . no
H29A C29 H29B 109.00 . . . no
H29A C29 H29C 109.00 . . . no
H29B C29 H29C 109.00 . . . no
C28 C30 H30A 110.00 . . . no
C28 C30 H30B 109.00 . . . no
C28 C30 H30C 110.00 . . . no
H30A C30 H30B 109.00 . . . no
H30A C30 H30C 109.00 . . . no
H30B C30 H30C 110.00 . . . no
C28 C31 H31A 110.00 . . . no
C28 C31 H31B 109.00 . . . no
C28 C31 H31C 109.00 . . . no
H31A C31 H31B 109.00 . . . no
H31A C31 H31C 109.00 . . . no
H31B C31 H31C 109.00 . . . no
C32 C33 H33A 110.00 . . . no
C32 C33 H33B 109.00 . . . no
C32 C33 H33C 110.00 . . . no
H33A C33 H33B 109.00 . . . no
H33A C33 H33C 109.00 . . . no
H33B C33 H33C 109.00 . . . no
C32 C34 H34A 109.00 . . . no
C32 C34 H34B 109.00 . . . no
C32 C34 H34C 109.00 . . . no
H34A C34 H34B 110.00 . . . no
H34A C34 H34C 109.00 . . . no
H34B C34 H34C 110.00 . . . no
C32 C35 H35A 109.00 . . . no
C32 C35 H35B 109.00 . . . no
C32 C35 H35C 109.00 . . . no
H35A C35 H35B 109.00 . . . no
H35A C35 H35C 110.00 . . . no
H35B C35 H35C 109.00 . . . no
Fe2 C36 H36A 128.00 . . . no
P4 C36 H36A 118.00 . . . no
C44 C36 H36A 118.00 2_445 . . no
C38 C39 H39 120.00 . . . no
C40 C39 H39 120.00 . . . no
C39 C40 H40 120.00 . . . no
C41 C40 H40 120.00 . . . no
C40 C41 H41 121.00 . . . no
C42 C41 H41 121.00 . . . no
C41 C42 H42 120.00 . . . no
C43 C42 H42 120.00 . . . no
C38 C43 H43 119.00 . . . no
C42 C43 H43 119.00 . . . no
C45 C46 H46 120.00 . . . no
C47 C46 H46 120.00 . . . no
C46 C47 H47 120.00 . . . no
C48 C47 H47 120.00 . . . no
C47 C48 H48 120.00 . . . no
C49 C48 H48 120.00 . . . no
C48 C49 H49 120.00 . . . no
C50 C49 H49 120.00 . . . no
C45 C50 H50 119.00 . . . no
C49 C50 H50 119.00 . . . no
C51 C52 H52A 109.00 . . . no
C51 C52 H52B 109.00 . . . no
C51 C52 H52C 109.00 . . . no
H52A C52 H52B 110.00 . . . no
H52A C52 H52C 110.00 . . . no
H52B C52 H52C 110.00 . . . no
C53 C54 H54A 109.00 . . . no
C53 C54 H54B 109.00 . . . no
C53 C54 H54C 110.00 . . . no
H54A C54 H54B 109.00 . . . no
H54A C54 H54C 109.00 . . . no
H54B C54 H54C 110.00 . . . no

loop_
_geom_bond_atom_site_label_1
_geom_bond_atom_site_label_2
_geom_bond_distance
_geom_bond_site_symmetry_1
_geom_bond_site_symmetry_2
_geom_bond_publ_flag
Br1 Cu1 2.4704(9) . . yes
Br1 Cu2 2.4792(8) . . yes
Br2 Cu1 2.7359(8) . . yes
Br2 Cu2 2.5247(8) . . yes
Br2 Cu3 2.6205(8) . . yes
Br2 Cu4 2.6241(9) . . yes
Br3 Cu1 2.4158(8) . . yes
Br3 Cu3 2.4348(8) . . yes
Br4 Cu3 2.4762(8) . . yes
Br4 Cu4 2.4694(8) . . yes
Cu1 P1 2.2391(15) . . yes
Cu2 P3 2.2180(14) . . yes
Cu2 N2 2.018(5) . . yes
Cu3 P4 2.2006(14) . . yes
Cu4 P6 2.2220(14) . . yes
Cu4 N1 1.986(5) . . yes
Fe1 P1 2.3337(14) . . yes
Fe1 P2 2.3894(13) . . yes
Fe1 C1 2.116(5) . . yes
Fe1 C2 2.106(5) . . yes
Fe1 C3 2.060(5) . . yes
Fe1 C4 2.105(5) . . yes
Fe1 C5 2.073(5) . . yes
Fe1 C18 2.103(5) . . yes
Fe1 P3 2.3209(13) . 2_555 yes
Fe1 C37 2.141(5) . 2_555 yes
Fe2 P4 2.3251(14) . . yes
Fe2 P5 2.3929(14) . . yes
Fe2 C19 2.104(5) . . yes
Fe2 C20 2.097(5) . . yes
Fe2 C21 2.059(5) . . yes
Fe2 C22 2.112(5) . . yes
Fe2 C23 2.067(5) . . yes
Fe2 C36 2.102(5) . . yes
Fe2 P6 2.3283(13) . 2_445 yes
Fe2 C44 2.143(5) . 2_445 yes
P1 P2 2.1272(18) . . yes
P1 C18 1.745(5) . . yes
P2 P3 2.1242(18) . 2_555 yes
P3 C37 1.775(5) . . yes
P4 P5 2.1226(18) . . yes
P4 C36 1.750(5) . . yes
P5 P6 2.1171(18) . 2_445 yes
P6 C44 1.783(5) . . yes
N1 C51 1.127(7) . . yes
N2 C53 1.077(8) . . yes
C1 C2 1.448(7) . . no
C1 C5 1.445(7) . . no
C1 C6 1.549(7) . . no
C2 C3 1.438(7) . . no
C2 C10 1.550(7) . . no
C3 C4 1.430(7) . . no
C4 C5 1.399(7) . . no
C4 C14 1.517(7) . . no
C6 C7 1.538(8) . . no
C6 C8 1.541(7) . . no
C6 C9 1.511(8) . . no
C10 C11 1.531(7) . . no
C10 C12 1.547(7) . . no
C10 C13 1.545(7) . . no
C14 C15 1.525(7) . . no
C14 C16 1.541(6) . . no
C14 C17 1.534(7) . . no
C18 C37 1.400(7) . 2_555 no
C19 C20 1.456(7) . . no
C19 C23 1.437(7) . . no
C19 C24 1.540(7) . . no
C20 C21 1.440(7) . . no
C20 C28 1.539(7) . . no
C21 C22 1.418(7) . . no
C22 C23 1.411(7) . . no
C22 C32 1.527(7) . . no
C24 C25 1.537(7) . . no
C24 C26 1.535(7) . . no
C24 C27 1.547(6) . . no
C28 C29 1.539(6) . . no
C28 C30 1.542(7) . . no
C28 C31 1.541(7) . . no
C32 C33 1.528(7) . . no
C32 C34 1.521(6) . . no
C32 C35 1.529(7) . . no
C36 C44 1.395(7) . 2_445 no
C37 C38 1.482(7) . . no
C38 C39 1.398(7) . . no
C38 C43 1.395(7) . . no
C39 C40 1.377(7) . . no
C40 C41 1.392(7) . . no
C41 C42 1.376(7) . . no
C42 C43 1.370(7) . . no
C44 C45 1.480(7) . . no
C45 C46 1.396(7) . . no
C45 C50 1.393(7) . . no
C46 C47 1.387(7) . . no
C47 C48 1.378(7) . . no
C48 C49 1.383(7) . . no
C49 C50 1.366(7) . . no
C51 C52 1.477(8) . . no
C53 C54 1.497(8) . . no
C3 H3A 0.9500 . . no
C5 H5A 0.9500 . . no
C7 H7A 0.9800 . . no
C7 H7B 0.9800 . . no
C7 H7C 0.9800 . . no
C8 H8A 0.9800 . . no
C8 H8B 0.9800 . . no
C8 H8C 0.9800 . . no
C9 H9A 0.9800 . . no
C9 H9B 0.9800 . . no
C9 H9C 0.9800 . . no
C11 H11A 0.9800 . . no
C11 H11B 0.9800 . . no
C11 H11C 0.9800 . . no
C12 H12A 0.9800 . . no
C12 H12B 0.9800 . . no
C12 H12C 0.9800 . . no
C13 H13A 0.9800 . . no
C13 H13B 0.9800 . . no
C13 H13C 0.9800 . . no
C15 H15A 0.9800 . . no
C15 H15B 0.9800 . . no
C15 H15C 0.9800 . . no
C16 H16A 0.9800 . . no
C16 H16B 0.9800 . . no
C16 H16C 0.9800 . . no
C17 H17A 0.9800 . . no
C17 H17B 0.9800 . . no
C17 H17C 0.9800 . . no
C18 H18A 0.9500 . . no
C21 H21A 0.9500 . . no
C23 H23A 0.9500 . . no
C25 H25A 0.9800 . . no
C25 H25B 0.9800 . . no
C25 H25C 0.9800 . . no
C26 H26A 0.9800 . . no
C26 H26B 0.9800 . . no
C26 H26C 0.9800 . . no
C27 H27A 0.9800 . . no
C27 H27B 0.9800 . . no
C27 H27C 0.9800 . . no
C29 H29A 0.9800 . . no
C29 H29B 0.9800 . . no
C29 H29C 0.9800 . . no
C30 H30A 0.9800 . . no
C30 H30B 0.9800 . . no
C30 H30C 0.9800 . . no
C31 H31A 0.9800 . . no
C31 H31B 0.9800 . . no
C31 H31C 0.9800 . . no
C33 H33A 0.9800 . . no
C33 H33B 0.9800 . . no
C33 H33C 0.9800 . . no
C34 H34A 0.9800 . . no
C34 H34B 0.9800 . . no
C34 H34C 0.9800 . . no
C35 H35A 0.9800 . . no
C35 H35B 0.9800 . . no
C35 H35C 0.9800 . . no
C36 H36A 0.9500 . . no
C39 H39 0.9500 . . no
C40 H40 0.9500 . . no
C41 H41 0.9500 . . no
C42 H42 0.9500 . . no
C43 H43 0.9500 . . no
C46 H46 0.9500 . . no
C47 H47 0.9500 . . no
C48 H48 0.9500 . . no
C49 H49 0.9500 . . no
C50 H50 0.9500 . . no
C52 H52A 0.9800 . . no
C52 H52B 0.9800 . . no
C52 H52C 0.9800 . . no
C54 H54A 0.9800 . . no
C54 H54B 0.9800 . . no
C54 H54C 0.9800 . . no

loop_
_geom_contact_atom_site_label_1
_geom_contact_atom_site_label_2
_geom_contact_distance
_geom_contact_site_symmetry_1
_geom_contact_site_symmetry_2
_geom_contact_publ_flag
Br1 Cu3 4.1757(8) . . no
Br1 P1 3.6366(14) . . no
Br1 P3 3.6703(13) . . no
Br1 N2 3.555(4) . . no
Br1 C18 3.684(5) . . no
Br1 C33 3.673(5) . . no
Br1 C36 3.688(5) . . no
Br2 C52 3.565(6) . 2_455 no
Br2 Br4 3.8428(7) . . no
Br2 C39 3.667(5) . . no
Br4 Br2 3.8428(7) . . no
Br4 P6 3.8236(12) . . no
Br4 N1 3.592(5) . . no
Br1 H33B 2.8600 . . no
Br1 H48 2.9400 . 1_655 no
Br1 H36A 2.8400 . . no
Br1 H18A 3.1400 . . no
Br2 H52A 3.0000 . 2_455 no
Br3 H5A 3.2200 . . no
Br3 H7B 3.0400 . . no
Br4 H41 3.1300 . 2_455 no
Br4 H42 3.1700 . 2_455 no
Br4 H52C 3.2300 . 2_455 no
Br4 H54B 3.1000 . 2_445 no
Cu1 P2 4.1823(15) . . no
Cu1 C7 4.193(6) . . no
Cu2 C39 3.965(5) . . no
Cu2 C11 3.923(5) . 2_555 no
Cu2 C13 4.179(5) . 2_555 no
Cu3 C25 3.817(5) . . no
Cu3 P5 3.8855(15) . . no
Cu3 Br1 4.1757(8) . . no
Cu4 C50 3.549(5) . . no
Cu4 C30 4.018(5) . 2_445 no
Cu4 C52 4.027(6) . 2_455 no
Cu1 H15C 3.5800 . . no
Cu1 H5A 3.6600 . . no
Cu1 H7B 3.6700 . . no
Cu2 H13A 3.3300 . 2_555 no
Cu2 H39 3.4700 . . no
Cu2 H11A 3.0300 . 2_555 no
Cu3 H25A 3.5600 . . no
Cu3 H25C 3.1700 . . no
Cu4 H50 2.9800 . . no
Cu4 H30A 3.0600 . 2_445 no
Cu4 H31C 3.5600 . 2_445 no
Cu4 H52C 3.2300 . 2_455 no
Fe1 C39 3.909(5) . 2_555 no
Fe2 C50 3.868(5) . 2_445 no
Fe1 H7C 3.4300 . . no
Fe1 H11A 3.4700 . . no
Fe2 H25C 3.4300 . . no
P1 Br1 3.6366(14) . . no
P1 Cu2 4.1647(14) . . no
P1 P3 3.7305(16) . . no
P1 C5 3.335(5) . . no
P1 C37 2.775(5) . 2_555 no
P1 P3 3.2068(18) . 2_555 no
P2 Cu1 4.1823(15) . . no
P2 C18 2.963(5) . . no
P2 C37 3.013(5) . 2_555 no
P2 C1 3.459(5) . . no
P2 Cu2 3.8342(14) . 2_555 no
P3 Cu1 3.9533(13) . . no
P3 P1 3.7305(16) . . no
P3 Br1 3.6703(13) . . no
P4 C19 3.666(5) . . no
P4 C44 2.769(5) . 2_445 no
P4 Cu4 4.1852(14) . . no
P4 P6 3.1820(18) . 2_445 no
P4 C23 3.327(5) . . no
P5 C53 3.480(5) . 2_445 no
P5 P5 3.7236(17) . 2_445 no
P5 C44 3.030(5) . 2_445 no
P5 C36 2.980(5) . . no
P5 Cu4 3.9503(15) . 2_445 no
P5 C54 3.650(6) . 2_445 no
P5 Cu3 3.8855(15) . . no
P5 C19 3.459(5) . . no
P6 Br4 3.8236(12) . . no
P6 Cu3 4.2690(13) . . no
P6 C30 3.607(5) . 2_445 no
P1 H7C 3.0600 . . no
P1 H18A 2.3500 . . no
P2 H49 3.0400 . 2_455 no
P2 H7C 2.9100 . . no
P2 H9C 3.2000 . . no
P3 H39 3.0200 . . no
P3 H11A 2.8700 . 2_555 no
P4 H25C 3.0400 . . no
P4 H36A 2.3600 . . no
P5 H54B 3.1100 . 2_445 no
P5 H25C 3.0800 . . no
P5 H26A 3.1300 . . no
P6 H50 2.8400 . . no
P6 H30A 2.9700 . 2_445 no
N1 Br4 3.592(5) . . no
N1 C52 3.423(8) . 2_455 no
N2 Br1 3.555(4) . . no
N1 H52C 2.7700 . 2_455 no
N1 H50 2.7800 . . no
N2 H11A 2.9000 . 2_555 no
C1 P2 3.459(5) . . no
C1 C3 2.313(7) . . no
C1 C4 2.344(7) . . no
C1 C10 2.743(7) . . no
C2 C5 2.313(7) . . no
C2 C6 2.774(7) . . no
C2 C4 2.352(7) . . no
C2 P3 3.489(5) . 2_555 no
C3 C37 3.345(6) . 2_555 no
C3 C5 2.260(7) . . no
C3 P3 3.616(5) . 2_555 no
C3 C1 2.313(7) . . no
C3 C10 2.593(7) . . no
C3 C14 2.630(7) . . no
C4 C18 3.269(6) . . no
C4 C2 2.352(7) . . no
C4 C37 3.504(6) . 2_555 no
C4 C1 2.344(7) . . no
C5 C14 2.607(7) . . no
C5 C6 2.560(7) . . no
C5 Cu1 4.212(5) . . no
C5 C18 3.505(6) . . no
C5 C3 2.260(7) . . no
C5 C2 2.313(7) . . no
C5 P1 3.335(5) . . no
C7 Cu1 4.193(6) . . no
C7 C52 3.587(8) . 2_455 no
C8 C34 3.583(7) . 2_556 no
C9 C11 3.200(8) . . no
C9 C10 3.528(8) . . no
C10 C9 3.528(8) . . no
C11 C9 3.200(8) . . no
C11 Cu2 3.923(5) . 2_555 no
C13 Cu2 4.179(5) . 2_555 no
C15 C33 3.406(7) . . no
C17 C38 3.538(7) . 2_555 no
C18 C38 2.495(7) . 2_555 no
C18 P2 2.963(5) . . no
C18 C5 3.505(6) . . no
C18 P3 2.732(5) . 2_555 no
C18 C4 3.269(6) . . no
C18 Cu1 3.352(5) . . no
C19 C28 2.740(7) . . no
C19 P5 3.459(5) . . no
C19 C22 2.345(7) . . no
C19 P4 3.666(5) . . no
C19 C21 2.319(7) . . no
C20 C23 2.313(7) . . no
C20 P6 3.509(5) . 2_445 no
C20 C24 2.766(7) . . no
C20 C22 2.347(7) . . no
C21 C32 2.634(7) . . no
C21 P6 3.622(5) . 2_445 no
C21 C23 2.262(7) . . no
C21 C44 3.339(6) . 2_445 no
C21 C28 2.589(7) . . no
C21 C19 2.319(7) . . no
C22 C20 2.347(7) . . no
C22 C36 3.265(6) . . no
C22 C19 2.345(7) . . no
C22 C44 3.483(6) . 2_445 no
C23 C36 3.476(6) . . no
C23 C32 2.620(7) . . no
C23 C21 2.262(7) . . no
C23 C24 2.548(7) . . no
C23 P4 3.327(5) . . no
C23 C20 2.313(7) . . no
C25 Cu3 3.817(5) . . no
C26 C28 3.538(7) . . no
C26 C30 3.290(7) . . no
C26 C29 3.593(7) . . no
C28 C26 3.538(7) . . no
C29 C26 3.593(7) . . no
C30 P6 3.607(5) . 2_445 no
C30 Cu4 4.018(5) . 2_445 no
C30 C26 3.290(7) . . no
C33 Br1 3.673(5) . . no
C33 C15 3.406(7) . . no
C34 C8 3.583(7) . 2_556 no
C35 C45 3.366(7) . 2_445 no
C35 C46 3.406(6) . 2_445 no
C36 P6 2.728(5) . 2_445 no
C36 P5 2.980(5) . . no
C36 Cu3 3.610(5) . . no
C36 C45 2.515(7) . 2_445 no
C36 Br1 3.688(5) . . no
C36 C23 3.476(6) . . no
C36 C22 3.265(6) . . no
C38 C17 3.538(7) . 2_555 no
C39 Br2 3.667(5) . . no
C39 Cu2 3.965(5) . . no
C45 C35 3.366(7) . 2_445 no
C46 C53 3.558(7) . 2_445 no
C46 C35 3.406(6) . 2_445 no
C46 C54 3.361(8) . 2_445 no
C50 Cu4 3.549(5) . . no
C51 C51 3.452(7) . 2_455 no
C52 N1 3.423(8) . 2_455 no
C52 C7 3.587(8) . 2_455 no
C52 Br2 3.565(6) . 2_455 no
C52 Cu4 4.027(6) . 2_455 no
C53 P5 3.480(5) . 2_445 no
C53 C46 3.558(7) . 2_445 no
C54 C46 3.361(8) . 2_445 no
C54 P5 3.650(6) . 2_445 no
C1 H12C 3.0600 . . no
C1 H5A 2.1300 . . no
C2 H3A 2.1300 . . no
C3 H17C 2.7500 . . no
C3 H13B 2.5800 . . no
C3 H13A 2.8500 . . no
C3 H16A 3.0400 . . no
C4 H3A 2.1200 . . no
C4 H5A 2.0900 . . no
C5 H7B 2.6100 . . no
C5 H15A 2.7400 . . no
C5 H8B 2.7600 . . no
C5 H16C 2.9900 . . no
C7 H5A 2.7200 . . no
C7 H52B 2.6500 . 2_455 no
C8 H34A 3.0900 . 2_556 no
C9 H12C 3.0000 . . no
C9 H11C 2.3600 . . no
C10 H9A 3.0200 . . no
C11 H9C 2.8800 . . no
C11 H9A 2.7300 . . no
C12 H9A 2.9200 . . no
C13 H3A 2.5200 . . no
C15 H33C 2.9700 . . no
C15 H5A 2.8300 . . no
C15 H33A 3.1000 . . no
C16 H33A 2.8800 . 2_556 no
C17 H3A 2.8600 . . no
C18 H43 2.7100 . 2_555 no
C18 H15C 2.9200 . . no
C19 H29B 3.0800 . . no
C19 H23A 2.1300 . . no
C19 H30B 3.0600 . . no
C20 H21A 2.1300 . . no
C21 H35C 2.7900 . . no
C21 H34B 2.9300 . . no
C21 H31C 2.7300 . . no
C21 H31B 2.6700 . . no
C22 H23A 2.1000 . . no
C22 H21A 2.1100 . . no
C23 H25A 2.6000 . . no
C23 H33B 2.9700 . . no
C23 H27C 2.8300 . . no
C23 H33A 2.7700 . . no
C24 H29B 3.0800 . . no
C25 H23A 2.6500 . . no
C26 H29B 2.8400 . . no
C26 H30B 2.4700 . . no
C26 H54A 2.9600 . 2_445 no
C26 H13C 3.0400 . 1_445 no
C27 H29B 3.0300 . . no
C28 H26C 3.0200 . . no
C29 H27A 2.9400 . . no
C29 H26C 2.8200 . . no
C30 H26C 2.8200 . . no
C30 H40 3.0100 . 2_445 no
C30 H26A 2.9800 . . no
C31 H21A 2.5100 . . no
C31 H9B 3.1000 . 1_545 no
C33 H23A 2.7300 . . no
C33 H15B 2.9900 . . no
C34 H8A 2.9500 . 2_556 no
C35 H21A 2.9900 . . no
C36 H46 2.7200 . 2_445 no
C36 H35B 3.0200 . . no
C37 H18A 2.0300 . 2_555 no
C38 H17A 2.7100 . 2_555 no
C39 H17A 3.0900 . 2_555 no
C43 H18A 2.7000 . 2_555 no
C43 H17A 2.9100 . 2_555 no
C44 H36A 2.0300 . 2_445 no
C45 H35B 2.7500 . 2_445 no
C46 H54C 2.7900 . 2_445 no
C46 H36A 2.7100 . 2_445 no
C46 H35B 2.6000 . 2_445 no
C48 H43 3.0900 . 2_455 no
C49 H43 3.0100 . 2_455 no
C49 H42 3.0100 . 2_455 no
C49 H9C 3.0100 . 2_455 no
C53 H46 2.8700 . 2_445 no
C53 H11B 3.0500 . 2_555 no
C53 H26A 3.0700 . 2_445 no
C54 H26A 3.0100 . 2_445 no
C54 H46 3.0300 . 2_445 no
H3A C13 2.5200 . . no
H3A C17 2.8600 . . no
H3A H13A 2.4500 . . no
H3A H13B 2.0900 . . no
H3A H17C 2.2900 . . no
H5A Br3 3.2200 . . no
H5A Cu1 3.6600 . . no
H5A C7 2.7200 . . no
H5A C15 2.8300 . . no
H5A H7B 2.0900 . . no
H5A H15A 2.2800 . . no
H7A H8C 2.4300 . . no
H7A H9B 2.3200 . . no
H7A H52B 2.3100 . 2_455 no
H7B Br3 3.0400 . . no
H7B Cu1 3.6700 . . no
H7B C5 2.6100 . . no
H7B H5A 2.0900 . . no
H7B H8B 2.4900 . . no
H7C Fe1 3.4300 . . no
H7C P1 3.0600 . . no
H7C P2 2.9100 . . no
H7C H9C 2.5000 . . no
H7C H52B 2.3500 . 2_455 no
H8A H9A 2.4700 . . no
H8A H12C 2.3500 . . no
H8A C34 2.9500 . 2_556 no
H8B C5 2.7600 . . no
H8B H7B 2.4900 . . no
H8C H7A 2.4300 . . no
H8C H9B 2.4700 . . no
H9A C10 3.0200 . . no
H9A C11 2.7300 . . no
H9A C12 2.9200 . . no
H9A H8A 2.4700 . . no
H9A H11C 1.8800 . . no
H9A H12C 2.1800 . . no
H9B C31 3.1000 . 1_565 no
H9B H7A 2.3200 . . no
H9B H8C 2.4700 . . no
H9B H21A 2.3400 . 1_565 no
H9B H31B 2.3500 . 1_565 no
H9C P2 3.2000 . . no
H9C C11 2.8800 . . no
H9C H7C 2.5000 . . no
H9C H11C 2.0800 . . no
H9C C49 3.0100 . 2_455 no
H11A Fe1 3.4700 . . no
H11A H13A 2.5300 . . no
H11A Cu2 3.0300 . 2_555 no
H11A P3 2.8700 . 2_555 no
H11A N2 2.9000 . 2_555 no
H11B H12A 2.5200 . . no
H11B H13C 2.3300 . . no
H11B C53 3.0500 . 2_555 no
H11C C9 2.3600 . . no
H11C H9A 1.8800 . . no
H11C H9C 2.0800 . . no
H11C H12C 2.5400 . . no
H12A H11B 2.5200 . . no
H12A H13C 2.4700 . . no
H12B H13B 2.4500 . . no
H12C C1 3.0600 . . no
H12C C9 3.0000 . . no
H12C H8A 2.3500 . . no
H12C H9A 2.1800 . . no
H12C H11C 2.5400 . . no
H13A C3 2.8500 . . no
H13A H3A 2.4500 . . no
H13A H11A 2.5300 . . no
H13A Cu2 3.3300 . 2_555 no
H13A H39 2.4900 . 2_555 no
H13B C3 2.5800 . . no
H13B H3A 2.0900 . . no
H13B H12B 2.4500 . . no
H13B H27A 2.5800 . 2_556 no
H13C C26 3.0400 . 1_665 no
H13C H11B 2.3300 . . no
H13C H12A 2.4700 . . no
H15A C5 2.7400 . . no
H15A H5A 2.2800 . . no
H15A H16C 2.4600 . . no
H15B C33 2.9900 . . no
H15B H16B 2.4700 . . no
H15B H17B 2.5200 . . no
H15B H33C 2.4400 . . no
H15C Cu1 3.5800 . . no
H15C C18 2.9200 . . no
H15C H17A 2.5200 . . no
H15C H18A 2.3000 . . no
H16A C3 3.0400 . . no
H16A H17C 2.5300 . . no
H16A H27C 2.4800 . 2_556 no
H16B H15B 2.4700 . . no
H16B H17B 2.4700 . . no
H16C C5 2.9900 . . no
H16C H15A 2.4600 . . no
H16C H33A 2.4900 . 2_556 no
H17A H15C 2.5200 . . no
H17A C38 2.7100 . 2_555 no
H17A C39 3.0900 . 2_555 no
H17A C43 2.9100 . 2_555 no
H17B H15B 2.5200 . . no
H17B H16B 2.4700 . . no
H17C C3 2.7500 . . no
H17C H3A 2.2900 . . no
H17C H16A 2.5300 . . no
H17C H27C 2.5300 . 2_556 no
H18A Br1 3.1400 . . no
H18A H15C 2.3000 . . no
H18A C43 2.7000 . 2_555 no
H18A H43 2.3200 . 2_555 no
H21A C31 2.5100 . . no
H21A C35 2.9900 . . no
H21A H9B 2.3400 . 1_545 no
H21A H31B 2.2200 . . no
H21A H31C 2.2800 . . no
H21A H35C 2.3700 . . no
H23A C25 2.6500 . . no
H23A C33 2.7300 . . no
H23A H25A 2.0500 . . no
H23A H33A 2.3200 . . no
H25A Cu3 3.5600 . . no
H25A C23 2.6000 . . no
H25A H23A 2.0500 . . no
H25A H27C 2.4600 . . no
H25B H26B 2.3200 . . no
H25B H27B 2.4900 . . no
H25C Cu3 3.1700 . . no
H25C Fe2 3.4300 . . no
H25C P4 3.0400 . . no
H25C P5 3.0800 . . no
H25C H26A 2.5600 . . no
H26A P5 3.1300 . . no
H26A C30 2.9800 . . no
H26A H25C 2.5600 . . no
H26A H30B 2.0300 . . no
H26A C53 3.0700 . 2_445 no
H26A C54 3.0100 . 2_445 no
H26A H54A 2.4000 . 2_445 no
H26B H25B 2.3200 . . no
H26B H27B 2.4900 . . no
H26C C28 3.0200 . . no
H26C C29 2.8200 . . no
H26C C30 2.8200 . . no
H26C H27A 2.5000 . . no
H26C H29B 2.0000 . . no
H26C H30B 2.1800 . . no
H27A C29 2.9400 . . no
H27A H26C 2.5000 . . no
H27A H29B 2.2700 . . no
H27A H13B 2.5800 . 2_556 no
H27B H25B 2.4900 . . no
H27B H26B 2.4900 . . no
H27C C23 2.8300 . . no
H27C H25A 2.4600 . . no
H27C H16A 2.4800 . 2_556 no
H27C H17C 2.5300 . 2_556 no
H29A H30C 2.4300 . . no
H29A H31A 2.4300 . . no
H29B C19 3.0800 . . no
H29B C24 3.0800 . . no
H29B C26 2.8400 . . no
H29B C27 3.0300 . . no
H29B H26C 2.0000 . . no
H29B H27A 2.2700 . . no
H29B H29B 2.5400 . 2_446 no
H29C H31B 2.4500 . . no
H30A H31C 2.3900 . . no
H30A Cu4 3.0600 . 2_445 no
H30A P6 2.9700 . 2_445 no
H30B C19 3.0600 . . no
H30B C26 2.4700 . . no
H30B H26A 2.0300 . . no
H30B H26C 2.1800 . . no
H30C H29A 2.4300 . . no
H30C H39 2.5300 . 2_445 no
H30C H40 2.4800 . 2_445 no
H31A H29A 2.4300 . . no
H31A H40 2.3500 . 2_445 no
H31B C21 2.6700 . . no
H31B H9B 2.3500 . 1_545 no
H31B H21A 2.2200 . . no
H31B H29C 2.4500 . . no
H31C C21 2.7300 . . no
H31C H21A 2.2800 . . no
H31C H30A 2.3900 . . no
H31C Cu4 3.5600 . 2_445 no
H31C H50 2.4600 . 2_445 no
H33A C15 3.1000 . . no
H33A C23 2.7700 . . no
H33A H23A 2.3200 . . no
H33A H34C 2.4600 . . no
H33A C16 2.8800 . 2_556 no
H33A H16C 2.4900 . 2_556 no
H33B Br1 2.8600 . . no
H33B C23 2.9700 . . no
H33B H35B 2.5100 . . no
H33B H36A 2.5800 . . no
H33C C15 2.9700 . . no
H33C H15B 2.4400 . . no
H33C H34A 2.5300 . . no
H33C H35A 2.5100 . . no
H34A H33C 2.5300 . . no
H34A H35A 2.4300 . . no
H34A C8 3.0900 . 2_556 no
H34B C21 2.9300 . . no
H34B H35C 2.5200 . . no
H34C H33A 2.4600 . . no
H35A H33C 2.5100 . . no
H35A H34A 2.4300 . . no
H35B C36 3.0200 . . no
H35B H33B 2.5100 . . no
H35B H36A 2.4900 . . no
H35B C45 2.7500 . 2_445 no
H35B C46 2.6000 . 2_445 no
H35C C21 2.7900 . . no
H35C H21A 2.3700 . . no
H35C H34B 2.5200 . . no
H36A Br1 2.8400 . . no
H36A H33B 2.5800 . . no
H36A H35B 2.4900 . . no
H36A C46 2.7100 . 2_445 no
H36A H46 2.2500 . 2_445 no
H39 Cu2 3.4700 . . no
H39 P3 3.0200 . . no
H39 H13A 2.4900 . 2_555 no
H39 H30C 2.5300 . 2_445 no
H40 C30 3.0100 . 2_445 no
H40 H30C 2.4800 . 2_445 no
H40 H31A 2.3500 . 2_445 no
H41 H52C 2.5500 . . no
H41 Br4 3.1300 . 2_455 no
H42 Br4 3.1700 . 2_455 no
H42 C49 3.0100 . 2_455 no
H43 C18 2.7100 . 2_555 no
H43 C48 3.0900 . 2_455 no
H43 C49 3.0100 . 2_455 no
H43 H18A 2.3200 . 2_555 no
H46 C36 2.7200 . 2_445 no
H46 C53 2.8700 . 2_445 no
H46 C54 3.0300 . 2_445 no
H46 H36A 2.2500 . 2_445 no
H46 H54C 2.5800 . 2_445 no
H48 Br1 2.9400 . 1_455 no
H49 P2 3.0400 . 2_455 no
H50 Cu4 2.9800 . . no
H50 P6 2.8400 . . no
H50 N1 2.7800 . . no
H50 H31C 2.4600 . 2_445 no
H52A Br2 3.0000 . 2_455 no
H52B C7 2.6500 . 2_455 no
H52B H7A 2.3100 . 2_455 no
H52B H7C 2.3500 . 2_455 no
H52C H41 2.5500 . . no
H52C Br4 3.2300 . 2_455 no
H52C Cu4 3.2300 . 2_455 no
H52C N1 2.7700 . 2_455 no
H54A C26 2.9600 . 2_445 no
H54A H26A 2.4000 . 2_445 no
H54B Br4 3.1000 . 2_445 no
H54B P5 3.1100 . 2_445 no
H54C C46 2.7900 . 2_445 no
H54C H46 2.5800 . 2_445 no

loop_
_geom_hbond_atom_site_label_D
_geom_hbond_atom_site_label_H
_geom_hbond_atom_site_label_A
_geom_hbond_distance_DH
_geom_hbond_distance_HA
_geom_hbond_distance_DA
_geom_hbond_angle_DHA
_geom_hbond_site_symmetry_A
_geom_hbond_publ_flag
C33 H33B Br1 0.9800 2.8600 3.673(5) 141.00 . yes
C36 H36A Br1 0.9500 2.8400 3.688(5) 150.00 . yes

loop_
_geom_torsion_atom_site_label_1
_geom_torsion_atom_site_label_2
_geom_torsion_atom_site_label_3
_geom_torsion_atom_site_label_4
_geom_torsion
_geom_torsion_site_symmetry_1
_geom_torsion_site_symmetry_2
_geom_torsion_site_symmetry_3
_geom_torsion_site_symmetry_4
_geom_torsion_publ_flag
Cu2 Br1 Cu1 Br2 24.07(3) . . . . no
Cu2 Br1 Cu1 Br3 130.25(4) . . . . no
Cu2 Br1 Cu1 P1 -95.87(4) . . . . no
Cu1 Br1 Cu2 N2 -139.06(11) . . . . no
Cu1 Br1 Cu2 Br2 -26.71(3) . . . . no
Cu1 Br1 Cu2 P3 85.77(4) . . . . no
Cu3 Br2 Cu1 Br1 95.73(3) . . . . no
Cu3 Br2 Cu1 Br3 -23.00(3) . . . . no
Cu4 Br2 Cu1 Br1 119.04(4) . . . . no
Cu2 Br2 Cu1 Br3 -143.00(3) . . . . no
Cu2 Br2 Cu1 Br1 -24.27(3) . . . . no
Cu4 Br2 Cu1 P1 -134.64(5) . . . . no
Cu2 Br2 Cu4 Br4 126.05(4) . . . . no
Cu3 Br2 Cu4 Br4 25.35(3) . . . . no
Cu1 Br2 Cu4 P6 -112.35(5) . . . . no
Cu4 Br2 Cu1 Br3 0.31(6) . . . . no
Cu2 Br2 Cu1 P1 82.05(5) . . . . no
Cu3 Br2 Cu1 P1 -157.95(5) . . . . no
Cu1 Br2 Cu2 Br1 24.61(3) . . . . no
Cu3 Br2 Cu2 Br1 -33.85(3) . . . . no
Cu4 Br2 Cu2 Br1 -120.13(4) . . . . no
Cu1 Br2 Cu2 P3 -83.49(4) . . . . no
Cu3 Br2 Cu2 P3 -141.95(4) . . . . no
Cu4 Br2 Cu2 P3 131.77(5) . . . . no
Cu1 Br2 Cu2 N2 134.02(14) . . . . no
Cu3 Br2 Cu2 N2 75.55(14) . . . . no
Cu4 Br2 Cu2 N2 -10.72(15) . . . . no
Cu1 Br2 Cu3 Br3 23.07(3) . . . . no
Cu2 Br2 Cu3 Br3 83.77(3) . . . . no
Cu4 Br2 Cu3 Br3 -141.22(3) . . . . no
Cu1 Br2 Cu3 Br4 139.02(3) . . . . no
Cu2 Br2 Cu3 Br4 -160.28(3) . . . . no
Cu4 Br2 Cu3 Br4 -25.27(3) . . . . no
Cu1 Br2 Cu3 P4 -105.27(5) . . . . no
Cu2 Br2 Cu3 P4 -44.57(5) . . . . no
Cu4 Br2 Cu3 P4 90.44(4) . . . . no
Cu3 Br2 Cu4 N1 134.86(14) . . . . no
Cu3 Br2 Cu4 P6 -89.80(4) . . . . no
Cu1 Br2 Cu4 N1 112.32(14) . . . . no
Cu2 Br2 Cu4 P6 10.90(6) . . . . no
Cu2 Br2 Cu4 N1 -124.44(14) . . . . no
Cu1 Br2 Cu4 Br4 2.80(5) . . . . no
Cu1 Br3 Cu3 P4 96.84(5) . . . . no
Cu1 Br3 Cu3 Br4 -129.97(3) . . . . no
Cu3 Br3 Cu1 Br2 23.68(3) . . . . no
Cu3 Br3 Cu1 P1 156.20(5) . . . . no
Cu1 Br3 Cu3 Br2 -25.08(3) . . . . no
Cu3 Br3 Cu1 Br1 -80.04(3) . . . . no
Cu4 Br4 Cu3 P4 -87.88(4) . . . . no
Cu4 Br4 Cu3 Br2 26.33(3) . . . . no
Cu4 Br4 Cu3 Br3 135.13(3) . . . . no
Cu3 Br4 Cu4 Br2 -26.29(3) . . . . no
Cu3 Br4 Cu4 P6 92.98(5) . . . . no
Cu3 Br4 Cu4 N1 -132.38(15) . . . . no
Br1 Cu1 P1 Fe1 -102.70(8) . . . . no
Br2 Cu1 P1 Fe1 153.29(6) . . . . no
Br3 Cu1 P1 Fe1 27.95(10) . . . . no
Br1 Cu1 P1 P2 147.63(11) . . . . no
Br2 Cu1 P1 P2 43.61(13) . . . . no
Br3 Cu1 P1 P2 -81.72(12) . . . . no
Br1 Cu1 P1 C18 -32.14(17) . . . . no
Br2 Cu1 P1 C18 -136.16(17) . . . . no
Br3 Cu1 P1 C18 98.51(17) . . . . no
Br2 Cu2 P3 Fe1 -120.27(12) . . . 2_555 no
N2 Cu2 P3 Fe1 12.2(2) . . . 2_555 no
Br1 Cu2 P3 P2 33.15(8) . . . 2_555 no
Br1 Cu2 P3 C37 -122.4(2) . . . . no
Br2 Cu2 P3 C37 -14.4(2) . . . . no
N2 Cu2 P3 C37 118.1(3) . . . . no
Br1 Cu2 P3 Fe1 131.68(12) . . . 2_555 no
Br2 Cu2 P3 P2 141.21(6) . . . 2_555 no
N2 Cu2 P3 P2 -86.30(16) . . . 2_555 no
Br2 Cu3 P4 C36 60.0(2) . . . . no
Br3 Cu3 P4 P5 124.75(7) . . . . no
Br4 Cu3 P4 P5 -9.15(9) . . . . no
Br3 Cu3 P4 Fe2 30.80(11) . . . . no
Br4 Cu3 P4 Fe2 -103.09(9) . . . . no
Br2 Cu3 P4 P5 -115.99(7) . . . . no
Br3 Cu3 P4 C36 -59.2(2) . . . . no
Br4 Cu3 P4 C36 166.9(2) . . . . no
Br2 Cu3 P4 Fe2 150.07(8) . . . . no
N1 Cu4 P6 P5 133.87(18) . . . 2_445 no
N1 Cu4 P6 Fe2 19.8(2) . . . 2_445 no
Br2 Cu4 P6 Fe2 -105.69(13) . . . 2_445 no
Br4 Cu4 P6 C44 55.3(2) . . . . no
N1 Cu4 P6 C44 -70.8(3) . . . . no
Br4 Cu4 P6 Fe2 145.87(12) . . . 2_445 no
Br2 Cu4 P6 P5 8.38(10) . . . 2_445 no
Br4 Cu4 P6 P5 -100.07(8) . . . 2_445 no
Br2 Cu4 P6 C44 163.73(19) . . . . no
C2 Fe1 P1 Cu1 -76.8(3) . . . . no
C1 Fe1 C2 C10 -130.3(6) . . . . no
C3 Fe1 P1 Cu1 25.5(4) . . . . no
P2 Fe1 P1 Cu1 -144.98(10) . . . . no
C2 Fe1 P2 P1 -150.58(15) . . . . no
C1 Fe1 P1 Cu1 -58.90(17) . . . . no
C5 Fe1 P2 P1 -74.33(17) . . . . no
C4 Fe1 P1 Cu1 16.46(18) . . . . no
C3 Fe1 P2 P1 -172.9(3) . . . . no
C37 Fe1 P2 P1 78.27(14) 2_555 . . . no
P1 Fe1 P2 P3 -117.84(7) . . . 2_555 no
C1 Fe1 P2 P3 131.67(14) . . . 2_555 no
C2 Fe1 P2 P3 91.58(15) . . . 2_555 no
C3 Fe1 P2 P3 69.3(3) . . . 2_555 no
C5 Fe1 P2 P3 167.83(17) . . . 2_555 no
C18 Fe1 P2 P3 -78.39(14) . . . 2_555 no
C3 Fe1 C2 C10 111.7(5) . . . . no
C4 Fe1 C2 C10 148.9(5) . . . . no
C1 Fe1 P2 P1 -110.49(14) . . . . no
P1 Fe1 C5 C4 124.1(3) . . . . no
P2 Fe1 C5 C4 175.6(2) . . . . no
C1 Fe1 C5 C4 -120.7(4) . . . . no
C18 Fe1 P2 P1 39.45(14) . . . . no
P3 Fe1 P2 P1 117.84(7) 2_555 . . . no
C3 Fe1 P1 C18 -70.7(4) . . . . no
C4 Fe1 P1 C18 -79.7(2) . . . . no
C5 Fe1 P1 C18 -115.8(2) . . . . no
P3 Fe1 P1 C18 73.38(18) 2_555 . . . no
C37 Fe1 P1 C18 27.4(2) 2_555 . . . no
P3 Fe1 C37 C18 131.0(3) . 2_555 . 2_555 no
C18 Fe1 C37 C38 112.1(6) 2_555 2_555 . . no
C37 Fe1 P3 Cu2 125.4(2) . 2_555 . . no
P1 Fe1 P3 Cu2 -160.47(13) 2_555 2_555 . . no
P2 Fe1 P3 Cu2 -115.09(14) 2_555 2_555 . . no
C1 Fe1 P3 Cu2 -43.6(2) 2_555 2_555 . . no
C2 Fe1 P3 Cu2 -8.12(19) 2_555 2_555 . . no
C3 Fe1 P3 Cu2 33.7(2) 2_555 2_555 . . no
C4 Fe1 P3 Cu2 63.2(3) 2_555 2_555 . . no
C18 Fe1 P3 Cu2 154.34(19) 2_555 2_555 . . no
P1 Fe1 P3 C37 74.16(18) 2_555 2_555 . . no
P2 Fe1 P3 C37 119.55(18) 2_555 2_555 . . no
C1 Fe1 P3 C37 -169.0(2) 2_555 2_555 . . no
C2 Fe1 P3 C37 -133.5(2) 2_555 2_555 . . no
C3 Fe1 P3 C37 -91.7(2) 2_555 2_555 . . no
C4 Fe1 P3 C37 -62.1(3) 2_555 2_555 . . no
C18 Fe1 P3 C37 29.0(2) 2_555 2_555 . . no
C37 Fe1 P3 P2 -119.55(18) . 2_555 . 2_555 no
C37 Fe1 P2 P3 -39.58(14) 2_555 . . 2_555 no
C18 Fe1 C5 C1 -160.4(3) . . . . no
C37 Fe1 C5 C1 166.4(3) 2_555 . . . no
C18 Fe1 P1 P2 -118.82(19) . . . . no
P3 Fe1 P1 P2 -45.44(5) 2_555 . . . no
C37 Fe1 P1 P2 -91.45(14) 2_555 . . . no
P2 Fe1 P1 C18 118.82(19) . . . . no
C1 Fe1 P1 C18 -155.1(2) . . . . no
C2 Fe1 P1 C18 -173.0(3) . . . . no
C1 Fe1 C2 C3 118.0(4) . . . . no
C4 Fe1 C2 C3 37.2(3) . . . . no
C5 Fe1 C2 C3 79.7(3) . . . . no
P3 Fe1 C2 C3 -106.4(3) 2_555 . . . no
C37 Fe1 C2 C3 -62.3(3) 2_555 . . . no
P1 Fe1 C2 C10 -104.1(5) . . . . no
P2 Fe1 C2 C10 -50.7(5) . . . . no
C5 Fe1 C37 C38 58.7(6) 2_555 2_555 . . no
C5 Fe1 C3 C4 37.5(3) . . . . no
C18 Fe1 C3 C4 -66.7(3) . . . . no
C5 Fe1 C2 C10 -168.6(5) . . . . no
P3 Fe1 C2 C10 5.3(5) 2_555 . . . no
C37 Fe1 C2 C10 49.4(5) 2_555 . . . no
C3 Fe1 C1 C2 38.3(3) . . . . no
C4 Fe1 C1 C2 82.0(3) . . . . no
C5 Fe1 C1 C2 118.0(4) . . . . no
C18 Fe1 C1 C2 156.0(3) . . . . no
P3 Fe1 C1 C2 -61.0(3) 2_555 . . . no
P1 Fe1 C1 C5 75.6(3) . . . . no
P2 Fe1 C1 C5 130.2(2) . . . . no
C2 Fe1 C1 C5 -118.0(4) . . . . no
C3 Fe1 C1 C5 -79.7(3) . . . . no
C4 Fe1 C1 C5 -36.0(3) . . . . no
C18 Fe1 C1 C5 38.1(5) . . . . no
P3 Fe1 C1 C5 -179.0(2) 2_555 . . . no
P1 Fe1 C1 C6 -32.4(5) . . . . no
P2 Fe1 C1 C6 22.2(5) . . . . no
P1 Fe1 C3 C2 -132.2(3) . . . . no
P2 Fe1 C3 C2 33.0(4) . . . . no
C1 Fe1 C3 C2 -38.1(3) . . . . no
C4 Fe1 C3 C2 -119.6(4) . . . . no
C5 Fe1 C3 C2 -82.2(3) . . . . no
C18 Fe1 C3 C2 173.7(3) . . . . no
P3 Fe1 C3 C2 86.8(3) 2_555 . . . no
C37 Fe1 C3 C2 135.8(3) 2_555 . . . no
P1 Fe1 C3 C4 -12.5(5) . . . . no
P2 Fe1 C3 C4 152.6(2) . . . . no
C1 Fe1 C3 C4 81.5(3) . . . . no
C2 Fe1 C3 C4 119.6(4) . . . . no
C4 Fe1 C37 C38 29.7(5) 2_555 2_555 . . no
C5 Fe1 C18 P1 77.5(2) . . . . no
P3 Fe1 C3 C4 -153.6(2) 2_555 . . . no
C37 Fe1 C3 C4 -104.6(3) 2_555 . . . no
P2 Fe1 C18 C37 88.8(3) . . . 2_555 no
C1 Fe1 C18 C37 -174.3(3) . . . 2_555 no
C3 Fe1 C18 C37 -71.9(3) . . . 2_555 no
C4 Fe1 C18 C37 -109.1(3) . . . 2_555 no
C5 Fe1 C18 C37 -148.4(3) . . . 2_555 no
P1 Fe1 C4 C3 174.6(2) . . . . no
C5 Fe1 P1 Cu1 -19.59(16) . . . . no
C18 Fe1 P1 Cu1 96.2(2) . . . . no
P3 Fe1 P1 Cu1 169.58(8) 2_555 . . . no
C37 Fe1 P1 Cu1 123.58(16) 2_555 . . . no
C1 Fe1 P1 P2 86.08(15) . . . . no
C2 Fe1 P1 P2 68.2(3) . . . . no
C3 Fe1 P1 P2 170.5(4) . . . . no
C4 Fe1 P1 P2 161.44(15) . . . . no
C5 Fe1 P1 P2 125.39(14) . . . . no
C3 Fe1 C4 C5 118.0(4) . . . . no
C18 Fe1 C4 C5 -113.7(3) . . . . no
P3 Fe1 C4 C5 163.6(2) 2_555 . . . no
C37 Fe1 C4 C5 -152.8(3) 2_555 . . . no
P1 Fe1 C4 C14 54.3(5) . . . . no
C1 Fe1 C4 C14 158.8(5) . . . . no
C2 Fe1 C4 C14 -157.7(5) . . . . no
C3 Fe1 C4 C14 -120.2(6) . . . . no
C5 Fe1 C4 C14 121.8(6) . . . . no
C18 Fe1 C4 C14 8.1(5) . . . . no
P3 Fe1 C4 C14 -74.6(5) 2_555 . . . no
C37 Fe1 C4 C14 -31.1(5) 2_555 . . . no
C4 Fe1 C18 P1 116.78(18) . . . . no
P2 Fe1 C5 C1 -63.8(3) . . . . no
P3 Fe1 C18 P1 -99.62(14) 2_555 . . . no
C37 Fe1 C18 P1 -134.1(3) 2_555 . . . no
P1 Fe1 C1 C2 -166.4(2) . . . . no
P2 Fe1 C1 C2 -111.9(2) . . . . no
C3 Fe1 C1 C6 172.4(5) . . . . no
C4 Fe1 C1 C6 -144.0(5) . . . . no
C5 Fe1 C1 C6 -108.0(5) . . . . no
C18 Fe1 C1 C6 -69.9(6) . . . . no
P3 Fe1 C18 C37 34.5(2) 2_555 . . 2_555 no
C18 Fe1 C5 C4 79.0(3) . . . . no
C1 Fe1 C4 C3 -80.9(3) . . . . no
C2 Fe1 C4 C3 -37.4(3) . . . . no
C5 Fe1 C4 C3 -118.0(4) . . . . no
P1 Fe1 C5 C1 -115.3(2) . . . . no
C3 Fe1 C37 C38 -12.3(5) 2_555 2_555 . . no
C2 Fe1 C5 C1 38.1(3) . . . . no
C3 Fe1 C5 C1 82.2(3) . . . . no
C4 Fe1 C5 C1 120.7(4) . . . . no
C2 Fe1 C1 C6 134.1(6) . . . . no
C4 Fe1 C2 C1 -80.8(3) . . . . no
C5 Fe1 C2 C1 -38.3(3) . . . . no
P3 Fe1 C2 C1 135.6(2) 2_555 . . . no
C37 Fe1 C2 C1 179.7(3) 2_555 . . . no
P3 Fe1 C1 C6 73.0(5) 2_555 . . . no
P2 Fe1 C2 C3 -162.3(2) . . . . no
C37 Fe1 C5 C4 45.7(4) 2_555 . . . no
P2 Fe1 C18 P1 -45.31(12) . . . . no
C1 Fe1 C18 P1 51.6(4) . . . . no
C3 Fe1 C18 P1 154.03(18) . . . . no
C18 Fe1 C4 C3 128.3(3) . . . . no
P3 Fe1 C4 C3 45.6(4) 2_555 . . . no
P1 Fe1 C2 C1 26.2(4) . . . . no
P2 Fe1 C2 C1 79.7(3) . . . . no
P1 Fe1 C18 C37 134.1(3) . . . 2_555 no
P1 Fe1 C4 C5 -67.4(3) . . . . no
C1 Fe1 C4 C5 37.1(3) . . . . no
C2 Fe1 C4 C5 80.6(3) . . . . no
P2 Fe1 C37 P3 -44.84(12) 2_555 2_555 . . no
P1 Fe1 C2 C3 144.2(3) . . . . no
C3 Fe1 C37 P3 104.60(19) 2_555 2_555 . . no
C18 Fe1 C37 P3 -131.0(3) 2_555 2_555 . . no
P3 Fe1 C37 C38 -116.9(5) . 2_555 . . no
P1 Fe1 C37 C38 144.2(5) 2_555 2_555 . . no
P2 Fe1 C37 C38 -161.8(5) 2_555 2_555 . . no
C2 Fe1 C37 C38 -48.8(5) 2_555 2_555 . . no
C3 Fe1 C2 C1 -118.0(4) . . . . no
C2 Fe1 C37 P3 68.1(3) 2_555 2_555 . . no
P1 Fe1 C37 P3 -98.89(14) 2_555 2_555 . . no
C5 Fe1 C37 P3 175.6(2) 2_555 2_555 . . no
C2 Fe1 C5 C4 -82.5(3) . . . . no
C3 Fe1 C5 C4 -38.4(3) . . . . no
C4 Fe1 C37 P3 146.60(17) 2_555 2_555 . . no
C37 Fe1 C4 C3 89.2(3) 2_555 . . . no
P6 Fe2 P4 Cu3 165.48(9) 2_445 . . . no
C19 Fe2 P4 P5 -86.93(15) . . . . no
C44 Fe2 P4 P5 92.09(14) 2_445 . . . no
C44 Fe2 P4 Cu3 -148.17(16) 2_445 . . . no
C36 Fe2 P4 P5 119.60(19) . . . . no
P6 Fe2 P4 P5 45.74(5) 2_445 . . . no
C44 Fe2 P6 P5 120.79(19) . 2_445 . 2_445 no
C36 Fe2 P6 C44 -29.2(2) 2_445 2_445 . . no
C22 Fe2 P6 C44 61.1(3) 2_445 2_445 . . no
C21 Fe2 P6 C44 91.3(2) 2_445 2_445 . . no
C23 Fe2 P4 P5 -126.44(14) . . . . no
C44 Fe2 P5 P6 39.04(14) 2_445 . . 2_445 no
C22 Fe2 P4 C36 78.0(2) . . . . no
P4 Fe2 C20 C21 -145.9(3) . . . . no
P5 Fe2 C20 C21 161.2(2) . . . . no
C19 Fe2 C20 C21 -117.8(4) . . . . no
C19 Fe2 P4 C36 153.5(2) . . . . no
C21 Fe2 C22 C32 120.9(6) . . . . no
C20 Fe2 P4 C36 172.7(3) . . . . no
C44 Fe2 C20 C19 178.5(3) 2_445 . . . no
P5 Fe2 C36 P4 44.76(12) . . . . no
C19 Fe2 C36 P4 -53.3(4) . . . . no
C21 Fe2 C36 P4 -155.22(18) . . . . no
C23 Fe2 P4 C36 114.0(2) . . . . no
P6 Fe2 P4 C36 -73.86(18) 2_445 . . . no
C36 Fe2 C19 C23 -38.3(5) . . . . no
P6 Fe2 C19 C23 178.7(2) 2_445 . . . no
C20 Fe2 P4 P5 -67.7(3) . . . . no
C21 Fe2 P4 P5 -170.7(4) . . . . no
C22 Fe2 P4 P5 -162.40(15) . . . . no
C19 Fe2 C23 C22 120.4(4) . . . . no
P5 Fe2 P4 C36 -119.60(19) . . . . no
C21 Fe2 C23 C22 37.7(3) . . . . no
C36 Fe2 C23 C22 -80.0(3) . . . . no
C21 Fe2 P4 C36 69.7(4) . . . . no
C23 Fe2 P5 P4 73.63(17) . . . . no
C36 Fe2 P5 P4 -39.25(14) . . . . no
P6 Fe2 P5 P4 -116.90(6) 2_445 . . . no
C44 Fe2 P5 P4 -77.86(14) 2_445 . . . no
P4 Fe2 P5 P6 116.90(6) . . . 2_445 no
C19 Fe2 P5 P6 -133.75(14) . . . 2_445 no
C20 Fe2 P5 P6 -92.99(15) . . . 2_445 no
C21 Fe2 P5 P6 -69.7(3) . . . 2_445 no
C23 Fe2 P5 P6 -169.47(17) . . . 2_445 no
C36 Fe2 P5 P6 77.65(14) . . . 2_445 no
C23 Fe2 C20 C19 38.2(3) . . . . no
C20 Fe2 C23 C22 81.9(3) . . . . no
C44 Fe2 C22 C23 151.2(3) 2_445 . . . no
P4 Fe2 C22 C32 -54.3(5) . . . . no
C44 Fe2 C23 C22 -47.1(4) 2_445 . . . no
C22 Fe2 C20 C21 -36.8(3) . . . . no
C23 Fe2 C22 C32 -120.4(6) . . . . no
C36 Fe2 C22 C32 -8.2(5) . . . . no
P6 Fe2 C22 C32 73.5(6) 2_445 . . . no
C44 Fe2 C22 C32 30.8(5) 2_445 . . . no
C44 Fe2 C20 C21 60.7(4) 2_445 . . . no
C44 Fe2 P4 C36 -27.5(2) 2_445 . . . no
P4 Fe2 C36 C44 -133.6(3) . . . 2_445 no
P5 Fe2 C36 C44 -88.9(3) . . . 2_445 no
P6 Fe2 C21 C22 152.0(2) 2_445 . . . no
C44 Fe2 C21 C22 103.0(3) 2_445 . . . no
P6 Fe2 C20 C19 -136.8(2) 2_445 . . . no
C21 Fe2 C36 C44 71.2(3) . . . 2_445 no
C19 Fe2 P5 P4 109.35(14) . . . . no
C19 Fe2 C22 C32 -157.5(5) . . . . no
P5 Fe2 P4 Cu3 119.74(11) . . . . no
C19 Fe2 P4 Cu3 32.81(17) . . . . no
C20 Fe2 P4 Cu3 52.0(3) . . . . no
C21 Fe2 P4 Cu3 -51.0(4) . . . . no
C22 Fe2 P4 Cu3 -42.67(18) . . . . no
C23 Fe2 P4 Cu3 -6.70(16) . . . . no
C36 Fe2 P4 Cu3 -120.7(2) . . . . no
C22 Fe2 C19 C23 36.4(3) . . . . no
P5 Fe2 C23 C19 62.7(3) . . . . no
C20 Fe2 C23 C19 -38.5(3) . . . . no
P4 Fe2 C19 C24 31.4(5) . . . . no
P5 Fe2 C19 C24 -23.3(5) . . . . no
P4 Fe2 C21 C20 131.2(3) . . . . no
P5 Fe2 C21 C20 -34.6(4) . . . . no
C19 Fe2 C21 C20 38.4(3) . . . . no
C22 Fe2 C21 C20 119.8(4) . . . . no
C23 Fe2 C21 C20 82.3(3) . . . . no
C36 Fe2 C21 C20 -174.8(3) . . . . no
P6 Fe2 C21 C20 -88.3(3) 2_445 . . . no
C44 Fe2 C21 C20 -137.3(3) 2_445 . . . no
P4 Fe2 C21 C22 11.4(5) . . . . no
C22 Fe2 C36 P4 -118.82(18) . . . . no
C23 Fe2 C36 P4 -79.1(2) . . . . no
P6 Fe2 C36 P4 98.61(14) 2_445 . . . no
C44 Fe2 C36 P4 133.6(3) 2_445 . . . no
C23 Fe2 C21 C22 -37.4(3) . . . . no
C36 Fe2 C21 C22 65.5(3) . . . . no
C19 Fe2 C36 C44 173.1(3) . . . 2_445 no
P4 Fe2 C19 C20 165.3(2) . . . . no
P5 Fe2 C19 C20 110.6(2) . . . . no
P4 Fe2 C44 P6 97.73(14) 2_445 2_445 . . no
C20 Fe2 P5 P4 150.11(15) . . . . no
C21 Fe2 P5 P4 173.4(3) . . . . no
C19 Fe2 C22 C21 81.6(3) . . . . no
C20 Fe2 C22 C21 37.6(3) . . . . no
C23 Fe2 C22 C21 118.7(4) . . . . no
C36 Fe2 C22 C21 -129.1(3) . . . . no
P6 Fe2 C22 C21 -47.4(4) 2_445 . . . no
C44 Fe2 C22 C21 -90.1(3) 2_445 . . . no
P4 Fe2 C22 C23 66.1(3) . . . . no
C19 Fe2 C22 C23 -37.1(3) . . . . no
C20 Fe2 C22 C23 -81.1(3) . . . . no
C21 Fe2 C22 C23 -118.7(4) . . . . no
C36 Fe2 C22 C23 112.3(3) . . . . no
P6 Fe2 C22 C23 -166.1(2) 2_445 . . . no
C22 Fe2 C44 C45 -31.6(5) 2_445 2_445 . . no
C23 Fe2 C44 C45 -61.3(6) 2_445 2_445 . . no
C36 Fe2 C44 C45 -115.1(5) 2_445 2_445 . . no
C20 Fe2 C22 C32 158.5(5) . . . . no
P6 Fe2 C19 C24 -73.1(5) 2_445 . . . no
P6 Fe2 C19 C20 60.8(3) 2_445 . . . no
C23 Fe2 C20 C21 -79.6(3) . . . . no
P6 Fe2 C20 C21 105.3(3) 2_445 . . . no
C20 Fe2 C19 C23 117.9(4) . . . . no
P4 Fe2 C20 C28 101.8(5) . . . . no
P5 Fe2 C20 C28 49.0(5) . . . . no
C19 Fe2 C20 C28 129.9(6) . . . . no
C21 Fe2 C20 C28 -112.3(5) . . . . no
C21 Fe2 C23 C19 -82.7(3) . . . . no
C22 Fe2 C23 C19 -120.4(4) . . . . no
C44 Fe2 P6 Cu4 -108.6(2) . 2_445 . . no
C21 Fe2 C19 C20 -38.4(3) . . . . no
C22 Fe2 C19 C20 -81.5(3) . . . . no
C23 Fe2 C19 C20 -117.9(4) . . . . no
C36 Fe2 C19 C20 -156.2(3) . . . . no
P6 Fe2 C44 C36 -130.2(3) . 2_445 . 2_445 no
P4 Fe2 C19 C23 -76.8(3) . . . . no
P5 Fe2 C19 C23 -131.5(3) . . . . no
C20 Fe2 C44 P6 -68.9(3) 2_445 2_445 . . no
C21 Fe2 C19 C23 79.5(3) . . . . no
C20 Fe2 P6 C44 133.6(2) 2_445 2_445 . . no
C36 Fe2 C44 P6 130.2(3) 2_445 2_445 . . no
P4 Fe2 C20 C19 -28.1(4) . . . . no
C23 Fe2 C36 C44 147.3(3) . . . 2_445 no
P5 Fe2 C20 C19 -81.0(3) . . . . no
C20 Fe2 C19 C24 -133.9(6) . . . . no
C21 Fe2 C19 C24 -172.3(5) . . . . no
C22 Fe2 C19 C24 144.6(5) . . . . no
C23 Fe2 C19 C24 108.2(6) . . . . no
C36 Fe2 C19 C24 69.9(6) . . . . no
C20 Fe2 C21 C22 -119.8(4) . . . . no
P6 Fe2 C36 C44 -35.0(2) 2_445 . . 2_445 no
P4 Fe2 C22 C21 -175.2(2) . . . . no
C22 Fe2 P6 Cu4 -47.6(3) 2_445 2_445 . . no
C21 Fe2 C44 P6 -104.87(19) 2_445 2_445 . . no
P5 Fe2 C21 C22 -154.4(2) . . . . no
C19 Fe2 C21 C22 -81.3(3) . . . . no
C22 Fe2 C36 C44 107.6(3) . . . 2_445 no
P5 Fe2 C23 C22 -177.0(2) . . . . no
C20 Fe2 P6 Cu4 24.91(19) 2_445 2_445 . . no
C21 Fe2 C20 C19 117.8(4) . . . . no
C22 Fe2 C20 C19 81.0(3) . . . . no
P4 Fe2 P6 Cu4 176.46(13) 2_445 2_445 . . no
P5 Fe2 P6 Cu4 130.57(15) 2_445 2_445 . . no
C23 Fe2 C44 P6 -176.0(2) 2_445 2_445 . . no
P4 Fe2 C23 C19 113.9(3) . . . . no
C19 Fe2 P6 Cu4 60.9(2) 2_445 2_445 . . no
C21 Fe2 P6 Cu4 -17.3(2) 2_445 2_445 . . no
P6 Fe2 C44 C45 114.7(5) . 2_445 . . no
C36 Fe2 P6 Cu4 -137.88(19) 2_445 2_445 . . no
C22 Fe2 C44 P6 -146.35(17) 2_445 2_445 . . no
C44 Fe2 C23 C19 -167.5(3) 2_445 . . . no
P4 Fe2 C23 C22 -125.8(3) . . . . no
C19 Fe2 P6 C44 169.5(3) 2_445 2_445 . . no
P6 Fe2 C20 C28 -6.9(5) 2_445 . . . no
C44 Fe2 C20 C28 -51.6(5) 2_445 . . . no
P4 Fe2 C44 C45 -147.6(4) 2_445 2_445 . . no
C21 Fe2 C44 C45 9.8(5) 2_445 2_445 . . no
P4 Fe2 P6 C44 -74.91(18) 2_445 2_445 . . no
P5 Fe2 P6 C44 -120.79(19) 2_445 2_445 . . no
C23 Fe2 C20 C28 168.1(5) . . . . no
C20 Fe2 C44 C45 45.8(5) 2_445 2_445 . . no
P5 Fe2 C44 C45 158.6(4) 2_445 2_445 . . no
C22 Fe2 C20 C28 -149.1(5) . . . . no
P5 Fe2 C44 P6 43.85(12) 2_445 2_445 . . no
C36 Fe2 C23 C19 159.6(3) . . . . no
Cu1 P1 C18 C37 178.0(3) . . . 2_555 no
Fe1 P1 C18 C37 -55.2(4) . . . 2_555 no
P2 P1 C18 C37 -1.9(4) . . . 2_555 no
Cu1 P1 C18 Fe1 -126.81(10) . . . . no
Fe1 P1 P2 P3 51.72(5) . . . 2_555 no
P2 P1 C18 Fe1 53.32(12) . . . . no
C18 P1 P2 P3 1.44(16) . . . 2_555 no
C18 P1 P2 Fe1 -50.29(16) . . . . no
Cu1 P1 P2 P3 -178.36(10) . . . 2_555 no
Cu1 P1 P2 Fe1 129.92(12) . . . . no
P1 P2 P3 C37 -0.95(16) . . 2_555 2_555 no
Fe1 P2 P3 C37 51.01(16) . . 2_555 2_555 no
P1 P2 P3 Fe1 -51.96(5) . . 2_555 . no
Fe1 P2 P3 Cu2 -147.24(8) . . 2_555 2_555 no
P1 P2 P3 Cu2 160.81(6) . . 2_555 2_555 no
Cu2 P3 C37 C38 -18.3(5) . . . . no
P2 P3 C37 Fe1 53.30(11) 2_555 . . 2_555 no
Fe1 P3 C37 C18 -53.3(3) 2_555 . . 2_555 no
Cu2 P3 C37 C18 159.6(3) . . . 2_555 no
P2 P3 C37 C18 0.0(4) 2_555 . . 2_555 no
Cu2 P3 C37 Fe1 -147.12(12) . . . 2_555 no
P2 P3 C37 C38 -177.9(3) 2_555 . . . no
Fe1 P3 C37 C38 128.8(4) 2_555 . . . no
Cu3 P4 C36 Fe2 130.04(13) . . . . no
Cu3 P4 P5 Fe2 -132.98(8) . . . . no
Cu3 P4 P5 P6 174.62(7) . . . 2_445 no
Fe2 P4 P5 P6 -52.41(5) . . . 2_445 no
Cu3 P4 C36 C44 -174.5(3) . . . 2_445 no
Fe2 P4 C36 C44 55.4(4) . . . 2_445 no
P5 P4 C36 C44 2.3(4) . . . 2_445 no
C36 P4 P5 P6 -2.37(17) . . . 2_445 no
C36 P4 P5 Fe2 50.04(16) . . . . no
P5 P4 C36 Fe2 -53.14(12) . . . . no
P4 P5 P6 C44 2.11(16) . . 2_445 2_445 no
Fe2 P5 P6 C44 -50.18(16) . . 2_445 2_445 no
P4 P5 P6 Fe2 52.29(5) . . 2_445 . no
P4 P5 P6 Cu4 -157.20(7) . . 2_445 2_445 no
Fe2 P5 P6 Cu4 150.51(9) . . 2_445 2_445 no
P5 P6 C44 C45 -177.7(3) 2_445 . . . no
Cu4 P6 C44 Fe2 146.11(9) . . . 2_445 no
Fe2 P6 C44 C36 53.8(3) 2_445 . . 2_445 no
Fe2 P6 C44 C45 -125.1(4) 2_445 . . . no
Cu4 P6 C44 C36 -160.1(3) . . . 2_445 no
P5 P6 C44 C36 1.2(4) 2_445 . . 2_445 no
P5 P6 C44 Fe2 -52.60(12) 2_445 . . 2_445 no
Cu4 P6 C44 C45 21.0(4) . . . . no
C5 C1 C2 C10 -170.0(5) . . . . no
Fe1 C1 C6 C9 -80.6(6) . . . . no
C5 C1 C6 C8 73.4(5) . . . . no
Fe1 C1 C6 C8 158.7(4) . . . . no
C5 C1 C2 C3 0.0(5) . . . . no
C5 C1 C2 Fe1 58.7(3) . . . . no
C6 C1 C2 Fe1 -131.9(5) . . . . no
C5 C1 C6 C9 -165.9(4) . . . . no
C5 C1 C6 C7 -43.0(6) . . . . no
C2 C1 C6 C8 -95.2(6) . . . . no
Fe1 C1 C2 C10 131.3(5) . . . . no
C2 C1 C5 C4 1.5(5) . . . . no
C6 C1 C5 Fe1 128.8(4) . . . . no
C6 C1 C5 C4 -170.2(4) . . . . no
Fe1 C1 C6 C7 42.3(6) . . . . no
Fe1 C1 C5 C4 61.0(3) . . . . no
C2 C1 C6 C9 25.5(8) . . . . no
Fe1 C1 C2 C3 -58.7(3) . . . . no
C6 C1 C2 C10 -0.6(9) . . . . no
C2 C1 C6 C7 148.4(5) . . . . no
C2 C1 C5 Fe1 -59.6(3) . . . . no
C6 C1 C2 C3 169.4(5) . . . . no
Fe1 C2 C10 C11 47.2(6) . . . . no
C1 C2 C10 C12 67.1(6) . . . . no
C1 C2 C3 Fe1 60.1(3) . . . . no
C3 C2 C10 C11 134.8(4) . . . . no
Fe1 C2 C10 C12 170.6(4) . . . . no
C1 C2 C10 C13 -177.1(5) . . . . no
Fe1 C2 C10 C13 -73.5(5) . . . . no
C10 C2 C3 Fe1 -128.5(4) . . . . no
C10 C2 C3 C4 170.0(4) . . . . no
C1 C2 C3 C4 -1.4(5) . . . . no
C1 C2 C10 C11 -56.3(7) . . . . no
Fe1 C2 C3 C4 -61.5(3) . . . . no
C3 C2 C10 C13 14.1(6) . . . . no
C3 C2 C10 C12 -101.8(5) . . . . no
C2 C3 C4 Fe1 61.5(3) . . . . no
C2 C3 C4 C5 2.3(5) . . . . no
C2 C3 C4 C14 -167.6(4) . . . . no
Fe1 C3 C4 C5 -59.2(3) . . . . no
Fe1 C3 C4 C14 131.0(5) . . . . no
C14 C4 C5 Fe1 -131.6(5) . . . . no
C5 C4 C14 C15 34.3(6) . . . . no
Fe1 C4 C14 C15 -62.8(6) . . . . no
C14 C4 C5 C1 167.5(4) . . . . no
C3 C4 C5 C1 -2.3(5) . . . . no
Fe1 C4 C14 C16 -179.4(4) . . . . no
C5 C4 C14 C17 159.1(4) . . . . no
C5 C4 C14 C16 -82.3(6) . . . . no
Fe1 C4 C5 C1 -60.9(3) . . . . no
C3 C4 C5 Fe1 58.5(3) . . . . no
C3 C4 C14 C15 -157.9(4) . . . . no
C3 C4 C14 C16 85.5(5) . . . . no
C3 C4 C14 C17 -33.1(6) . . . . no
Fe1 C4 C14 C17 61.9(6) . . . . no
Fe1 C18 C37 P3 -54.7(3) . . 2_555 2_555 no
P1 C18 C37 C38 -176.6(3) . . 2_555 2_555 no
Fe1 C18 C37 C38 127.4(4) . . 2_555 2_555 no
P1 C18 C37 P3 1.3(6) . . 2_555 2_555 no
P1 C18 C37 Fe1 56.0(3) . . 2_555 . no
C23 C19 C20 C28 170.2(5) . . . . no
C20 C19 C23 C22 -1.9(5) . . . . no
Fe2 C19 C24 C25 -46.7(6) . . . . no
C24 C19 C23 Fe2 -131.3(4) . . . . no
Fe2 C19 C23 C22 -61.4(3) . . . . no
C20 C19 C24 C26 -32.3(7) . . . . no
C23 C19 C24 C27 -76.7(5) . . . . no
C24 C19 C20 Fe2 134.7(5) . . . . no
C24 C19 C20 C21 -166.4(5) . . . . no
C20 C19 C23 Fe2 59.5(3) . . . . no
C24 C19 C23 C22 167.3(4) . . . . no
C20 C19 C24 C25 -154.6(5) . . . . no
Fe2 C19 C20 C21 58.9(3) . . . . no
C23 C19 C20 Fe2 -58.9(3) . . . . no
Fe2 C19 C24 C26 75.6(6) . . . . no
Fe2 C19 C24 C27 -163.5(4) . . . . no
C23 C19 C24 C26 162.5(4) . . . . no
C24 C19 C20 C28 3.7(9) . . . . no
C23 C19 C20 C21 0.0(5) . . . . no
C23 C19 C24 C25 40.2(5) . . . . no
C20 C19 C24 C27 88.6(6) . . . . no
Fe2 C19 C20 C28 -131.0(5) . . . . no
Fe2 C20 C21 C22 61.8(3) . . . . no
Fe2 C20 C28 C29 -164.1(4) . . . . no
C19 C20 C28 C30 62.7(6) . . . . no
C19 C20 C21 Fe2 -60.0(3) . . . . no
C21 C20 C28 C30 -128.3(4) . . . . no
C19 C20 C21 C22 1.8(5) . . . . no
C21 C20 C28 C31 -7.8(6) . . . . no
C21 C20 C28 C29 107.7(5) . . . . no
C19 C20 C28 C31 -176.7(5) . . . . no
C28 C20 C21 Fe2 128.5(4) . . . . no
C28 C20 C21 C22 -169.7(4) . . . . no
Fe2 C20 C28 C30 -40.2(6) . . . . no
Fe2 C20 C28 C31 80.4(5) . . . . no
C19 C20 C28 C29 -61.2(6) . . . . no
Fe2 C21 C22 C23 58.2(3) . . . . no
Fe2 C21 C22 C32 -132.6(5) . . . . no
C20 C21 C22 C32 166.2(4) . . . . no
C20 C21 C22 Fe2 -61.2(3) . . . . no
C20 C21 C22 C23 -3.0(5) . . . . no
Fe2 C22 C32 C33 72.1(6) . . . . no
C32 C22 C23 Fe2 132.8(5) . . . . no
Fe2 C22 C23 C19 61.0(3) . . . . no
Fe2 C22 C32 C34 -169.6(4) . . . . no
Fe2 C22 C32 C35 -51.3(6) . . . . no
C21 C22 C32 C33 168.5(4) . . . . no
C21 C22 C32 C34 -73.2(6) . . . . no
C32 C22 C23 C19 -166.3(4) . . . . no
C21 C22 C32 C35 45.2(6) . . . . no
C21 C22 C23 Fe2 -57.9(3) . . . . no
C23 C22 C32 C34 94.0(5) . . . . no
C23 C22 C32 C35 -147.7(5) . . . . no
C21 C22 C23 C19 3.0(5) . . . . no
C23 C22 C32 C33 -24.4(6) . . . . no
P4 C36 C44 C45 -179.7(3) . . 2_445 2_445 no
Fe2 C36 C44 C45 -123.7(4) . . 2_445 2_445 no
P4 C36 C44 P6 -0.8(6) . . 2_445 2_445 no
Fe2 C36 C44 P6 55.2(3) . . 2_445 2_445 no
P4 C36 C44 Fe2 -56.0(3) . . 2_445 . no
P3 C37 C38 C43 140.4(4) . . . . no
Fe1 C37 C38 C39 54.6(7) 2_555 . . . no
P3 C37 C38 C39 -39.3(6) . . . . no
C18 C37 C38 C39 142.8(5) 2_555 . . . no
C18 C37 C38 C43 -37.4(6) 2_555 . . . no
Fe1 C37 C38 C43 -125.6(4) 2_555 . . . no
C43 C38 C39 C40 2.4(7) . . . . no
C37 C38 C43 C42 177.5(4) . . . . no
C39 C38 C43 C42 -2.8(7) . . . . no
C37 C38 C39 C40 -177.9(5) . . . . no
C38 C39 C40 C41 -0.3(8) . . . . no
C39 C40 C41 C42 -1.6(8) . . . . no
C40 C41 C42 C43 1.2(8) . . . . no
C41 C42 C43 C38 1.0(7) . . . . no
P6 C44 C45 C50 29.5(6) . . . . no
Fe2 C44 C45 C46 118.5(5) 2_445 . . . no
P6 C44 C45 C46 -150.8(4) . . . . no
C36 C44 C45 C46 30.3(7) 2_445 . . . no
C36 C44 C45 C50 -149.3(5) 2_445 . . . no
Fe2 C44 C45 C50 -61.2(6) 2_445 . . . no
C44 C45 C46 C47 -179.4(4) . . . . no
C50 C45 C46 C47 0.3(7) . . . . no
C44 C45 C50 C49 179.1(4) . . . . no
C46 C45 C50 C49 -0.6(7) . . . . no
C45 C46 C47 C48 0.6(7) . . . . no
C46 C47 C48 C49 -1.2(7) . . . . no
C47 C48 C49 C50 0.9(7) . . . . no
C48 C49 C50 C45 0.0(7) . . . . no
